data_1553349
loop_
_publ_author_name
'Qi, Changxing'
'Liu, Mengting'
'Zhou, Qun'
'Gao, Weixi'
'Chen, Chunmei'
'Lai, Yongji'
'Hu, Zhengxi'
'Xue, Yongbo'
'Zhang, Jinwen'
'Li, Dongyan'
'Li, Xiao-Nian'
'Zhang, Qing'
'Wang, Jianping'
'Zhu, Hucheng'
'Zhang, Yonghui'

_publ_section_title
;
 BACE1 Inhibitory Meroterpenoids from Aspergillus terreus.
;
_journal_issue 9
_journal_name_full 'Journal of natural products'
_journal_page_first 1937
_journal_page_last 1945
_journal_paper_doi 10.1021/acs.jnatprod.7b01050
_journal_volume 81
_journal_year 2018
_chemical_absolute_configuration ad
_chemical_formula_moiety 'C26 H30 O9'
_chemical_formula_sum 'C26 H30 O9'
_chemical_formula_weight 486.50
_space_group_crystal_system monoclinic
_space_group_IT_number 4
_space_group_name_Hall 'P 2yb'
_space_group_name_H-M_alt 'P 1 21 1'
_atom_sites_solution_hydrogens geom
_atom_sites_solution_primary direct
_atom_sites_solution_secondary difmap
_audit_creation_method SHELXL-2014/7
_cell_angle_alpha 90
_cell_angle_beta 106.554(2)
_cell_angle_gamma 90
_cell_formula_units_Z 8
_cell_length_a 18.2722(7)
_cell_length_b 8.8097(4)
_cell_length_c 30.3644(12)
_cell_measurement_reflns_used 9080
_cell_measurement_temperature 100(2)
_cell_measurement_theta_max 69.31
_cell_measurement_theta_min 3.29
_cell_volume 4685.2(3)
_computing_cell_refinement 'Bruker SAINT'
_computing_data_collection 'Bruker APEX2'
_computing_data_reduction 'Bruker SAINT'
_computing_molecular_graphics 'Bruker SHELXTL'
_computing_publication_material 'Bruker SHELXTL'
_computing_structure_refinement 'SHELXL-2014 (Sheldrick 2014)'
_computing_structure_solution 'SHELXS-97 (Sheldrick 2008)'
_diffrn_ambient_temperature 100(2)
_diffrn_measured_fraction_theta_full 0.952
_diffrn_measured_fraction_theta_max 0.929
_diffrn_measurement_device_type 'Bruker APEX-II CCD'
_diffrn_measurement_method '\f and \w scans'
_diffrn_radiation_type CuK\a
_diffrn_radiation_wavelength 1.54178
_diffrn_reflns_av_R_equivalents 0.0487
_diffrn_reflns_av_unetI/netI 0.0502
_diffrn_reflns_Laue_measured_fraction_full 0.952
_diffrn_reflns_Laue_measured_fraction_max 0.929
_diffrn_reflns_limit_h_max 20
_diffrn_reflns_limit_h_min -21
_diffrn_reflns_limit_k_max 8
_diffrn_reflns_limit_k_min -10
_diffrn_reflns_limit_l_max 35
_diffrn_reflns_limit_l_min -36
_diffrn_reflns_number 37694
_diffrn_reflns_point_group_measured_fraction_full 0.789
_diffrn_reflns_point_group_measured_fraction_max 0.766
_diffrn_reflns_theta_full 67.679
_diffrn_reflns_theta_max 69.735
_diffrn_reflns_theta_min 1.518
_diffrn_source 'fine-focus sealed tube'
_exptl_absorpt_coefficient_mu 0.870
_exptl_absorpt_correction_type multi-scan
_exptl_absorpt_process_details sadabs
_exptl_crystal_colour colourless
_exptl_crystal_density_diffrn 1.379
_exptl_crystal_description needle
_exptl_crystal_F_000 2064
_exptl_crystal_size_max 1.150
_exptl_crystal_size_mid 0.070
_exptl_crystal_size_min 0.050
_exptl_transmission_factor_max 0.7532
_exptl_transmission_factor_min 0.5473
_refine_diff_density_max 0.451
_refine_diff_density_min -0.230
_refine_diff_density_rms 0.045
_refine_ls_abs_structure_details
;
 Flack x determined using 4132 quotients [(I+)-(I-)]/[(I+)+(I-)]
 (Parsons, Flack and Wagner, Acta Cryst. B69 (2013) 249-259).
;
_refine_ls_abs_structure_Flack -0.10(7)
_refine_ls_extinction_method none
_refine_ls_goodness_of_fit_ref 1.022
_refine_ls_hydrogen_treatment constr
_refine_ls_matrix_type full
_refine_ls_number_parameters 1293
_refine_ls_number_reflns 13549
_refine_ls_number_restraints 1
_refine_ls_restrained_S_all 1.022
_refine_ls_R_factor_all 0.0398
_refine_ls_R_factor_gt 0.0362
_refine_ls_shift/su_max 0.001
_refine_ls_shift/su_mean 0.000
_refine_ls_structure_factor_coef Fsqd
_refine_ls_weighting_details 'w=1/[\s^2^(Fo^2^)+(0.0555P)^2^+0.7827P] where P=(Fo^2^+2Fc^2^)/3'
_refine_ls_weighting_scheme calc
_refine_ls_wR_factor_gt 0.0937
_refine_ls_wR_factor_ref 0.0975
_reflns_Friedel_coverage 0.541
_reflns_Friedel_fraction_full 0.601
_reflns_Friedel_fraction_max 0.578
_reflns_number_gt 12697
_reflns_number_total 13549
_reflns_threshold_expression 'I > 2\s(I)'
_cod_data_source_file np7b01050_si_002.cif
_cod_data_source_block cu_zyh_qcx716_0m
_cod_original_sg_symbol_H-M 'P 21'
_cod_database_code 1553349
_shelx_shelxl_version_number 2014/7
_shelx_space_group_comment
;
The symmetry employed for this shelxl refinement is uniquely defined
by the following loop, which should always be used as a source of
symmetry information in preference to the above space-group names.
They are only intended as comments.
;
_shelx_estimated_absorpt_t_min 0.435
_shelx_estimated_absorpt_t_max 0.958

loop_
_space_group_symop_operation_xyz
'x, y, z'
'-x, y+1/2, -z'

loop_
_atom_site_label
_atom_site_type_symbol
_atom_site_fract_x
_atom_site_fract_y
_atom_site_fract_z
_atom_site_U_iso_or_equiv
_atom_site_adp_type
_atom_site_occupancy
_atom_site_site_symmetry_order
_atom_site_calc_flag
_atom_site_refinement_flags_posn
_atom_site_refinement_flags_adp
O3 O 0.51700(14) 0.3654(3) 0.57568(8) 0.0363(6) Uani 1 1 d . .
O16 O 0.13329(11) 1.1891(3) 0.44941(7) 0.0220(5) Uani 1 1 d . .
O26 O 0.08695(11) 1.0328(3) 0.54477(7) 0.0237(5) Uani 1 1 d . .
O9 O 0.22036(11) 0.7388(3) 0.53816(7) 0.0203(4) Uani 1 1 d . .
O17 O 0.00010(11) 0.9034(3) 0.45162(7) 0.0247(5) Uani 1 1 d . .
O25 O 0.15605(13) 1.2406(3) 0.54071(8) 0.0312(5) Uani 1 1 d . .
O15 O 0.24429(11) 1.1663(3) 0.43440(7) 0.0227(5) Uani 1 1 d . .
O7 O 0.33963(11) 1.0879(3) 0.52421(7) 0.0218(5) Uani 1 1 d . .
O6 O 0.47308(11) 0.9542(3) 0.56023(7) 0.0229(5) Uani 1 1 d . .
H6 H 0.4594 1.0454 0.5594 0.034 Uiso 1 1 calc R U
O52 O 0.38377(12) 0.5263(3) 1.02891(7) 0.0255(5) Uani 1 1 d . .
O29 O 0.04502(16) 1.3948(4) 1.06390(9) 0.0489(8) Uani 1 1 d . .
O51 O 0.46483(12) 0.7241(3) 1.04007(7) 0.0272(5) Uani 1 1 d . .
O42 O 0.32443(11) 0.5774(3) 0.94347(7) 0.0225(5) Uani 1 1 d . .
O41 O 0.20158(12) 0.5814(3) 0.93693(8) 0.0294(5) Uani 1 1 d . .
O35 O 0.31272(11) 1.0529(3) 1.02215(7) 0.0209(4) Uani 1 1 d . .
O32 O 0.10132(14) 0.8104(3) 1.06139(8) 0.0322(5) Uani 1 1 d . .
H32 H 0.1156 0.7200 1.0606 0.048 Uiso 1 1 calc R U
O33 O 0.20580(14) 0.6876(3) 1.02684(8) 0.0320(6) Uani 1 1 d . .
O43 O 0.45297(12) 0.8757(3) 0.94301(9) 0.0343(6) Uani 1 1 d . .
O78 O 1.17982(13) 0.4171(3) 0.69050(7) 0.0308(5) Uani 1 1 d . .
O68 O 1.20093(11) 0.4567(3) 0.77736(7) 0.0254(5) Uani 1 1 d . .
O55 O 0.69145(12) 0.9904(3) 0.69045(8) 0.0274(5) Uani 1 1 d . .
O77 O 1.09384(12) 0.2297(3) 0.68403(8) 0.0295(5) Uani 1 1 d . .
O67 O 1.18556(12) 0.6983(3) 0.79088(7) 0.0281(5) Uani 1 1 d . .
O61 O 0.92912(11) 0.4777(3) 0.71260(6) 0.0190(4) Uani 1 1 d . .
O69 O 1.08058(14) 0.1427(3) 0.77951(9) 0.0348(6) Uani 1 1 d . .
O58 O 0.97255(11) 1.0136(3) 0.68084(7) 0.0263(5) Uani 1 1 d . .
H58 H 1.0201 1.0232 0.6867 0.039 Uiso 1 1 calc R U
O59 O 1.07565(12) 0.7867(3) 0.70635(8) 0.0299(5) Uani 1 1 d . .
O81 O 0.24707(12) 1.0813(3) 0.68406(7) 0.0265(5) Uani 1 1 d . .
O94 O 0.71196(12) 0.4468(3) 0.82763(8) 0.0321(6) Uani 1 1 d . .
O104 O 0.60643(13) 0.2749(3) 0.72849(8) 0.0330(6) Uani 1 1 d . .
O84 O 0.53570(11) 0.9848(3) 0.69721(7) 0.0226(5) Uani 1 1 d . .
H84 H 0.5815 0.9605 0.7007 0.034 Uiso 1 1 calc R U
O85 O 0.62168(12) 0.7665(3) 0.74443(7) 0.0276(5) Uani 1 1 d . .
O87 O 0.44888(11) 0.5085(2) 0.73474(6) 0.0194(4) Uani 1 1 d . .
O95 O 0.57444(13) 0.1547(3) 0.81615(8) 0.0299(5) Uani 1 1 d . .
O93 O 0.70073(12) 0.6916(3) 0.83725(8) 0.0333(6) Uani 1 1 d . .
O103 O 0.72251(16) 0.3792(4) 0.74267(10) 0.0496(8) Uani 1 1 d . .
C3 C 0.46955(18) 0.4600(4) 0.57734(10) 0.0271(7) Uani 1 1 d . .
C2 C 0.39601(19) 0.4147(4) 0.58684(11) 0.0285(7) Uani 1 1 d . .
H2A H 0.4055 0.4026 0.6204 0.034 Uiso 1 1 calc R U
H2B H 0.3798 0.3148 0.5724 0.034 Uiso 1 1 calc R U
C1 C 0.33084(17) 0.5282(4) 0.56922(10) 0.0241(7) Uani 1 1 d . .
H1A H 0.3299 0.5999 0.5942 0.029 Uiso 1 1 calc R U
H1B H 0.2816 0.4730 0.5604 0.029 Uiso 1 1 calc R U
C10 C 0.33985(16) 0.6181(4) 0.52739(10) 0.0205(6) Uani 1 1 d . .
C9 C 0.26906(16) 0.7183(4) 0.50798(9) 0.0184(6) Uani 1 1 d . .
C8 C 0.27775(15) 0.8658(4) 0.48302(9) 0.0171(6) Uani 1 1 d . .
C14 C 0.20265(15) 0.9564(4) 0.47396(9) 0.0170(6) Uani 1 1 d . .
H14 H 0.1954 0.9755 0.5049 0.020 Uiso 1 1 calc R U
C15 C 0.19959(16) 1.1111(4) 0.45184(10) 0.0184(6) Uani 1 1 d . .
C16 C 0.07877(16) 1.1243(4) 0.47056(10) 0.0211(6) Uani 1 1 d . .
C25 C 0.11226(16) 1.1418(4) 0.52303(10) 0.0218(6) Uani 1 1 d . .
C26 C 0.11902(19) 1.0304(5) 0.59408(11) 0.0335(8) Uani 1 1 d . .
H26A H 0.1747 1.0223 0.6017 0.050 Uiso 1 1 calc R U
H26B H 0.0988 0.9430 0.6068 0.050 Uiso 1 1 calc R U
H26C H 0.1053 1.1242 0.6072 0.050 Uiso 1 1 calc R U
C11 C 0.19286(16) 0.6474(4) 0.49621(10) 0.0201(6) Uani 1 1 d . .
H11 H 0.1926 0.5352 0.5012 0.024 Uiso 1 1 calc R U
C12 C 0.12881(16) 0.7061(4) 0.45881(10) 0.0199(6) Uani 1 1 d . .
C13 C 0.12867(15) 0.8720(4) 0.44578(9) 0.0181(6) Uani 1 1 d . .
C23 C 0.11247(17) 0.8900(4) 0.39263(10) 0.0231(7) Uani 1 1 d . .
H23A H 0.1542 0.8440 0.3829 0.035 Uiso 1 1 calc R U
H23B H 0.1087 0.9980 0.3846 0.035 Uiso 1 1 calc R U
H23C H 0.0644 0.8391 0.3770 0.035 Uiso 1 1 calc R U
C17 C 0.06246(16) 0.9579(4) 0.45624(9) 0.0194(6) Uani 1 1 d . .
C24 C 0.00632(17) 1.2190(4) 0.45461(12) 0.0280(7) Uani 1 1 d . .
H24A H 0.0163 1.3217 0.4673 0.042 Uiso 1 1 calc R U
H24B H -0.0342 1.1721 0.4653 0.042 Uiso 1 1 calc R U
H24C H -0.0099 1.2241 0.4210 0.042 Uiso 1 1 calc R U
C7 C 0.34184(15) 0.9519(4) 0.51677(9) 0.0174(6) Uani 1 1 d . .
C6 C 0.41091(15) 0.8648(4) 0.54075(9) 0.0191(6) Uani 1 1 d . .
C5 C 0.41190(16) 0.7134(4) 0.54561(9) 0.0192(6) Uani 1 1 d . .
C4 C 0.48411(17) 0.6295(4) 0.57277(10) 0.0243(7) Uani 1 1 d . .
C19 C 0.50927(17) 0.6864(4) 0.62361(10) 0.0256(7) Uani 1 1 d . .
H19A H 0.5181 0.7962 0.6241 0.038 Uiso 1 1 calc R U
H19B H 0.5564 0.6347 0.6404 0.038 Uiso 1 1 calc R U
H19C H 0.4690 0.6640 0.6382 0.038 Uiso 1 1 calc R U
C18 C 0.54905(18) 0.6540(5) 0.55079(12) 0.0331(8) Uani 1 1 d . .
H18A H 0.5337 0.6146 0.5193 0.050 Uiso 1 1 calc R U
H18B H 0.5948 0.6004 0.5688 0.050 Uiso 1 1 calc R U
H18C H 0.5601 0.7628 0.5503 0.050 Uiso 1 1 calc R U
C20 C 0.30170(16) 0.8354(4) 0.43892(10) 0.0211(6) Uani 1 1 d . .
H20A H 0.2977 0.9295 0.4212 0.032 Uiso 1 1 calc R U
H20B H 0.2680 0.7583 0.4203 0.032 Uiso 1 1 calc R U
H20C H 0.3546 0.7990 0.4473 0.032 Uiso 1 1 calc R U
C22 C 0.07625(17) 0.6087(4) 0.43621(11) 0.0270(7) Uani 1 1 d . .
H22A H 0.0805 0.5042 0.4443 0.032 Uiso 1 1 calc R U
H22B H 0.0343 0.6433 0.4119 0.032 Uiso 1 1 calc R U
C21 C 0.34796(18) 0.5068(4) 0.48977(11) 0.0266(7) Uani 1 1 d . .
H21A H 0.3516 0.5642 0.4628 0.040 Uiso 1 1 calc R U
H21B H 0.3033 0.4400 0.4810 0.040 Uiso 1 1 calc R U
H21C H 0.3942 0.4455 0.5016 0.040 Uiso 1 1 calc R U
C52 C 0.3998(2) 0.5066(5) 1.07795(11) 0.0332(8) Uani 1 1 d . .
H52A H 0.4545 0.5212 1.0926 0.050 Uiso 1 1 calc R U
H52B H 0.3850 0.4039 1.0845 0.050 Uiso 1 1 calc R U
H52C H 0.3707 0.5812 1.0900 0.050 Uiso 1 1 calc R U
C51 C 0.42011(16) 0.6390(4) 1.01527(10) 0.0209(6) Uani 1 1 d . .
C42 C 0.39777(16) 0.6487(4) 0.96252(10) 0.0218(6) Uani 1 1 d . .
C43 C 0.39581(16) 0.8139(4) 0.94663(10) 0.0208(6) Uani 1 1 d . .
C39 C 0.31679(16) 0.8913(4) 0.93416(9) 0.0186(6) Uani 1 1 d . .
C40 C 0.27513(16) 0.8088(4) 0.96612(9) 0.0179(6) Uani 1 1 d . .
H40 H 0.3141 0.8009 0.9968 0.022 Uiso 1 1 calc R U
C34 C 0.20735(16) 0.8956(4) 0.97504(10) 0.0186(6) Uani 1 1 d . .
C33 C 0.18504(16) 0.8141(4) 1.01391(10) 0.0218(7) Uani 1 1 d . .
C32 C 0.13722(16) 0.9006(4) 1.03694(10) 0.0233(7) Uani 1 1 d . .
C31 C 0.13197(16) 1.0510(4) 1.03672(10) 0.0213(7) Uani 1 1 d . .
C30 C 0.08308(16) 1.1355(4) 1.06236(10) 0.0248(7) Uani 1 1 d . .
C29 C 0.0957(2) 1.3059(5) 1.06363(11) 0.0336(8) Uani 1 1 d . .
C41 C 0.26094(16) 0.6480(4) 0.94875(10) 0.0204(6) Uani 1 1 d . .
C38 C 0.32264(15) 1.0602(4) 0.94181(10) 0.0198(6) Uani 1 1 d . .
C37 C 0.29215(16) 1.1284(4) 0.97749(10) 0.0211(6) Uani 1 1 d . .
H37 H 0.2914 1.2418 0.9783 0.025 Uiso 1 1 calc R U
C35 C 0.23351(16) 1.0518(4) 0.99397(9) 0.0195(6) Uani 1 1 d . .
C36 C 0.17805(17) 1.1489(4) 1.01265(10) 0.0231(7) Uani 1 1 d . .
C46 C 0.13725(16) 0.9046(4) 0.93181(10) 0.0259(7) Uani 1 1 d . .
H46A H 0.0919 0.9330 0.9410 0.039 Uiso 1 1 calc R U
H46B H 0.1290 0.8055 0.9165 0.039 Uiso 1 1 calc R U
H46C H 0.1467 0.9811 0.9106 0.039 Uiso 1 1 calc R U
C28 C 0.1750(2) 1.3616(5) 1.06904(16) 0.0438(10) Uani 1 1 d . .
H28A H 0.2003 1.3773 1.1022 0.053 Uiso 1 1 calc R U
H28B H 0.1718 1.4617 1.0538 0.053 Uiso 1 1 calc R U
C27 C 0.22527(19) 1.2578(4) 1.04974(11) 0.0289(7) Uani 1 1 d . .
H27A H 0.2587 1.1976 1.0751 0.035 Uiso 1 1 calc R U
H27B H 0.2584 1.3207 1.0363 0.035 Uiso 1 1 calc R U
C44 C -0.00118(19) 1.0953(6) 1.04096(15) 0.0478(12) Uani 1 1 d . .
H44A H -0.0324 1.1489 1.0574 0.072 Uiso 1 1 calc R U
H44B H -0.0082 0.9856 1.0432 0.072 Uiso 1 1 calc R U
H44C H -0.0169 1.1259 1.0086 0.072 Uiso 1 1 calc R U
C45 C 0.10650(19) 1.0923(4) 1.11392(11) 0.0299(8) Uani 1 1 d . .
H45A H 0.1599 1.1206 1.1280 0.045 Uiso 1 1 calc R U
H45B H 0.1005 0.9826 1.1170 0.045 Uiso 1 1 calc R U
H45C H 0.0739 1.1464 1.1293 0.045 Uiso 1 1 calc R U
C47 C 0.1255(2) 1.2416(5) 0.97292(12) 0.0355(9) Uani 1 1 d . .
H47A H 0.0980 1.1726 0.9485 0.053 Uiso 1 1 calc R U
H47B H 0.1564 1.3120 0.9607 0.053 Uiso 1 1 calc R U
H47C H 0.0888 1.2993 0.9843 0.053 Uiso 1 1 calc R U
C48 C 0.35266(18) 1.1531(4) 0.91691(11) 0.0274(7) Uani 1 1 d . .
H48A H 0.3540 1.2594 0.9224 0.033 Uiso 1 1 calc R U
H48B H 0.3727 1.1129 0.8937 0.033 Uiso 1 1 calc R U
C49 C 0.28015(18) 0.8569(4) 0.88251(10) 0.0251(7) Uani 1 1 d . .
H49A H 0.2308 0.9088 0.8719 0.038 Uiso 1 1 calc R U
H49B H 0.2726 0.7472 0.8781 0.038 Uiso 1 1 calc R U
H49C H 0.3139 0.8931 0.8648 0.038 Uiso 1 1 calc R U
C50 C 0.45574(18) 0.5569(4) 0.94614(11) 0.0286(7) Uani 1 1 d . .
H50A H 0.4575 0.4527 0.9578 0.043 Uiso 1 1 calc R U
H50B H 0.5063 0.6034 0.9577 0.043 Uiso 1 1 calc R U
H50C H 0.4407 0.5554 0.9125 0.043 Uiso 1 1 calc R U
C78 C 1.1650(2) 0.4230(5) 0.64128(12) 0.0421(10) Uani 1 1 d . .
H78A H 1.1860 0.3322 0.6307 0.063 Uiso 1 1 calc R U
H78B H 1.1890 0.5137 0.6329 0.063 Uiso 1 1 calc R U
H78C H 1.1097 0.4272 0.6268 0.063 Uiso 1 1 calc R U
C77 C 1.14176(16) 0.3139(4) 0.70678(10) 0.0239(7) Uani 1 1 d . .
C68 C 1.16752(16) 0.3126(4) 0.75998(10) 0.0237(7) Uani 1 1 d . .
C67 C 1.15515(16) 0.5801(4) 0.77749(10) 0.0221(7) Uani 1 1 d . .
C66 C 1.07078(16) 0.5420(4) 0.76348(10) 0.0200(6) Uani 1 1 d . .
H66 H 1.0597 0.4973 0.7320 0.024 Uiso 1 1 calc R U
C60 C 1.01394(15) 0.6739(4) 0.75920(9) 0.0181(6) Uani 1 1 d . .
C59 C 1.02122(16) 0.7836(4) 0.72155(10) 0.0199(6) Uani 1 1 d . .
C58 C 0.95629(16) 0.8905(4) 0.70377(10) 0.0206(6) Uani 1 1 d . .
C57 C 0.88536(16) 0.8633(4) 0.70624(9) 0.0184(6) Uani 1 1 d . .
C56 C 0.81907(16) 0.9713(4) 0.68439(10) 0.0197(6) Uani 1 1 d . .
C55 C 0.74190(16) 0.9069(4) 0.68520(10) 0.0203(6) Uani 1 1 d . .
C61 C 0.93258(16) 0.6087(4) 0.74220(9) 0.0176(6) Uani 1 1 d . .
C63 C 0.91927(16) 0.4566(4) 0.75826(10) 0.0194(6) Uani 1 1 d . .
H63 H 0.8658 0.4359 0.7590 0.023 Uiso 1 1 calc R U
C64 C 0.97939(16) 0.3727(4) 0.79242(10) 0.0207(6) Uani 1 1 d . .
C74 C 0.95907(18) 0.2742(4) 0.81972(11) 0.0290(7) Uani 1 1 d . .
H74A H 0.9066 0.2586 0.8171 0.035 Uiso 1 1 calc R U
H74B H 0.9970 0.2192 0.8419 0.035 Uiso 1 1 calc R U
C65 C 1.06211(16) 0.4075(4) 0.79556(10) 0.0202(6) Uani 1 1 d . .
C75 C 1.10869(17) 0.4293(4) 0.84653(10) 0.0276(7) Uani 1 1 d . .
H75A H 1.0871 0.5136 0.8598 0.041 Uiso 1 1 calc R U
H75B H 1.1619 0.4520 0.8483 0.041 Uiso 1 1 calc R U
H75C H 1.1065 0.3361 0.8637 0.041 Uiso 1 1 calc R U
C69 C 1.09930(17) 0.2710(4) 0.77825(10) 0.0237(7) Uani 1 1 d . .
C62 C 0.86503(15) 0.7183(4) 0.72707(9) 0.0173(6) Uani 1 1 d . .
C53 C 0.80060(15) 0.6440(4) 0.68815(9) 0.0180(6) Uani 1 1 d . .
H53A H 0.8186 0.6306 0.6606 0.022 Uiso 1 1 calc R U
H53B H 0.7887 0.5424 0.6982 0.022 Uiso 1 1 calc R U
C54 C 0.72792(15) 0.7413(4) 0.67566(10) 0.0205(6) Uani 1 1 d . .
H54A H 0.7015 0.7278 0.6426 0.025 Uiso 1 1 calc R U
H54B H 0.6934 0.7039 0.6931 0.025 Uiso 1 1 calc R U
C70 C 0.83226(18) 1.1269(4) 0.70722(12) 0.0285(7) Uani 1 1 d . .
H70A H 0.7899 1.1945 0.6922 0.043 Uiso 1 1 calc R U
H70B H 0.8803 1.1695 0.7044 0.043 Uiso 1 1 calc R U
H70C H 0.8351 1.1168 0.7398 0.043 Uiso 1 1 calc R U
C71 C 0.80951(17) 0.9863(4) 0.63213(10) 0.0240(7) Uani 1 1 d . .
H71A H 0.8068 0.8850 0.6184 0.036 Uiso 1 1 calc R U
H71B H 0.8532 1.0414 0.6274 0.036 Uiso 1 1 calc R U
H71C H 0.7624 1.0420 0.6175 0.036 Uiso 1 1 calc R U
C73 C 0.83485(16) 0.7524(4) 0.76891(10) 0.0211(6) Uani 1 1 d . .
H73A H 0.8765 0.7923 0.7942 0.032 Uiso 1 1 calc R U
H73B H 0.8152 0.6587 0.7787 0.032 Uiso 1 1 calc R U
H73C H 0.7937 0.8276 0.7602 0.032 Uiso 1 1 calc R U
C72 C 1.02586(16) 0.7665(4) 0.80388(10) 0.0216(6) Uani 1 1 d . .
H72A H 1.0801 0.7919 0.8163 0.032 Uiso 1 1 calc R U
H72B H 1.0093 0.7063 0.8264 0.032 Uiso 1 1 calc R U
H72C H 0.9958 0.8602 0.7972 0.032 Uiso 1 1 calc R U
C76 C 1.22996(18) 0.1941(4) 0.77658(11) 0.0294(8) Uani 1 1 d . .
H76A H 1.2732 0.2189 0.7648 0.044 Uiso 1 1 calc R U
H76B H 1.2100 0.0938 0.7654 0.044 Uiso 1 1 calc R U
H76C H 1.2469 0.1935 0.8102 0.044 Uiso 1 1 calc R U
C81 C 0.29189(16) 0.9771(4) 0.68675(9) 0.0210(6) Uani 1 1 d . .
C80 C 0.26466(17) 0.8146(4) 0.68286(11) 0.0265(7) Uani 1 1 d . .
H80A H 0.2402 0.7910 0.6501 0.032 Uiso 1 1 calc R U
H80B H 0.2253 0.8038 0.6993 0.032 Uiso 1 1 calc R U
C79 C 0.32810(16) 0.6988(4) 0.70223(10) 0.0220(6) Uani 1 1 d . .
H79A H 0.3491 0.6638 0.6773 0.026 Uiso 1 1 calc R U
H79B H 0.3064 0.6095 0.7138 0.026 Uiso 1 1 calc R U
C88 C 0.39362(16) 0.7665(4) 0.74176(10) 0.0188(6) Uani 1 1 d . .
C87 C 0.45157(15) 0.6431(4) 0.76275(9) 0.0175(6) Uani 1 1 d . .
C86 C 0.53455(16) 0.6911(4) 0.78635(9) 0.0182(6) Uani 1 1 d . .
C92 C 0.58513(16) 0.5496(4) 0.79809(10) 0.0199(6) Uani 1 1 d . .
H92 H 0.5827 0.5009 0.7680 0.024 Uiso 1 1 calc R U
C93 C 0.66919(17) 0.5766(4) 0.82134(11) 0.0264(7) Uani 1 1 d . .
C94 C 0.67726(18) 0.3080(4) 0.80614(12) 0.0314(8) Uani 1 1 d . .
C103 C 0.67188(18) 0.3243(4) 0.75552(13) 0.0306(8) Uani 1 1 d . .
C104 C 0.5961(2) 0.2945(5) 0.67930(12) 0.0378(9) Uani 1 1 d . .
H10A H 0.5993 0.4026 0.6725 0.057 Uiso 1 1 calc R U
H10B H 0.5459 0.2552 0.6621 0.057 Uiso 1 1 calc R U
H10C H 0.6361 0.2388 0.6704 0.057 Uiso 1 1 calc R U
C82 C 0.37557(16) 1.0085(4) 0.68973(10) 0.0194(6) Uani 1 1 d . .
C97 C 0.37471(17) 1.0003(4) 0.63845(10) 0.0246(7) Uani 1 1 d . .
H97A H 0.3583 0.8989 0.6263 0.037 Uiso 1 1 calc R U
H97B H 0.4261 1.0205 0.6359 0.037 Uiso 1 1 calc R U
H97C H 0.3392 1.0763 0.6207 0.037 Uiso 1 1 calc R U
C96 C 0.39829(17) 1.1668(4) 0.70901(11) 0.0236(7) Uani 1 1 d . .
H96A H 0.3627 1.2416 0.6907 0.035 Uiso 1 1 calc R U
H96B H 0.4502 1.1895 0.7078 0.035 Uiso 1 1 calc R U
H96C H 0.3966 1.1710 0.7410 0.035 Uiso 1 1 calc R U
C83 C 0.42945(16) 0.8897(4) 0.71879(9) 0.0174(6) Uani 1 1 d . .
C84 C 0.50434(16) 0.8887(4) 0.72167(9) 0.0185(6) Uani 1 1 d . .
C85 C 0.55915(16) 0.7805(4) 0.75020(10) 0.0186(6) Uani 1 1 d . .
C89 C 0.42611(16) 0.4978(4) 0.77702(10) 0.0210(6) Uani 1 1 d . .
H89 H 0.3699 0.4894 0.7726 0.025 Uiso 1 1 calc R U
C90 C 0.47429(16) 0.4066(4) 0.81533(10) 0.0204(6) Uani 1 1 d . .
C91 C 0.56080(16) 0.4237(4) 0.82731(10) 0.0198(6) Uani 1 1 d . .
C95 C 0.59877(17) 0.2801(4) 0.81576(10) 0.0225(7) Uani 1 1 d . .
C102 C 0.7323(2) 0.1801(5) 0.82711(17) 0.0474(11) Uani 1 1 d . .
H10D H 0.7823 0.2009 0.8225 0.071 Uiso 1 1 calc R U
H10E H 0.7125 0.0839 0.8122 0.071 Uiso 1 1 calc R U
H10F H 0.7376 0.1732 0.8601 0.071 Uiso 1 1 calc R U
C101 C 0.59439(17) 0.4484(4) 0.87977(10) 0.0258(7) Uani 1 1 d . .
H10G H 0.5796 0.5490 0.8881 0.039 Uiso 1 1 calc R U
H10H H 0.6502 0.4415 0.8881 0.039 Uiso 1 1 calc R U
H10I H 0.5746 0.3703 0.8964 0.039 Uiso 1 1 calc R U
C100 C 0.44087(17) 0.3188(4) 0.83905(11) 0.0268(7) Uani 1 1 d . .
H10J H 0.3867 0.3149 0.8314 0.032 Uiso 1 1 calc R U
H10K H 0.4709 0.2594 0.8637 0.032 Uiso 1 1 calc R U
C99 C 0.35931(17) 0.8330(4) 0.77882(10) 0.0235(7) Uani 1 1 d . .
H99A H 0.3299 0.7543 0.7890 0.035 Uiso 1 1 calc R U
H99B H 0.3257 0.9184 0.7658 0.035 Uiso 1 1 calc R U
H99C H 0.4007 0.8683 0.8051 0.035 Uiso 1 1 calc R U
C98 C 0.53931(17) 0.7945(4) 0.82822(10) 0.0243(7) Uani 1 1 d . .
H98A H 0.5928 0.8064 0.8461 0.036 Uiso 1 1 calc R U
H98B H 0.5105 0.7483 0.8475 0.036 Uiso 1 1 calc R U
H98C H 0.5176 0.8941 0.8176 0.036 Uiso 1 1 calc R U

loop_
_atom_site_aniso_label
_atom_site_aniso_U_11
_atom_site_aniso_U_22
_atom_site_aniso_U_33
_atom_site_aniso_U_23
_atom_site_aniso_U_13
_atom_site_aniso_U_12
O3 0.0394(13) 0.0324(17) 0.0354(13) -0.0007(10) 0.0076(10) 0.0181(11)
O16 0.0191(10) 0.0189(13) 0.0299(11) 0.0051(9) 0.0101(8) 0.0016(8)
O26 0.0229(10) 0.0245(14) 0.0226(10) 0.0014(9) 0.0048(8) -0.0036(9)
O9 0.0231(10) 0.0196(13) 0.0217(10) -0.0011(8) 0.0118(8) -0.0007(8)
O17 0.0169(10) 0.0266(14) 0.0299(11) -0.0019(9) 0.0055(8) -0.0033(9)
O25 0.0307(12) 0.0286(16) 0.0365(12) -0.0098(10) 0.0132(10) -0.0087(10)
O15 0.0222(10) 0.0218(14) 0.0257(11) 0.0028(9) 0.0091(9) -0.0033(9)
O7 0.0218(10) 0.0198(14) 0.0223(10) -0.0024(8) 0.0041(8) -0.0032(8)
O6 0.0179(10) 0.0246(14) 0.0245(11) -0.0017(9) 0.0033(8) -0.0035(8)
O52 0.0261(11) 0.0267(14) 0.0226(11) 0.0034(9) 0.0049(9) -0.0053(9)
O29 0.0528(16) 0.048(2) 0.0468(16) -0.0029(13) 0.0164(13) 0.0301(15)
O51 0.0249(11) 0.0269(14) 0.0282(11) -0.0047(9) 0.0053(9) -0.0046(10)
O42 0.0245(11) 0.0194(13) 0.0239(11) -0.0051(8) 0.0076(8) -0.0037(9)
O41 0.0268(11) 0.0250(15) 0.0356(12) -0.0051(10) 0.0078(9) -0.0100(10)
O35 0.0196(10) 0.0236(13) 0.0189(10) 0.0016(8) 0.0045(8) -0.0014(8)
O32 0.0362(13) 0.0289(15) 0.0415(13) 0.0024(11) 0.0274(11) -0.0020(11)
O33 0.0415(13) 0.0207(15) 0.0433(13) 0.0097(10) 0.0273(11) 0.0056(10)
O43 0.0229(11) 0.0312(16) 0.0537(15) 0.0085(11) 0.0189(11) -0.0012(10)
O78 0.0342(12) 0.0316(16) 0.0255(11) -0.0023(10) 0.0068(9) -0.0065(10)
O68 0.0158(9) 0.0329(15) 0.0265(11) -0.0047(9) 0.0047(8) 0.0008(9)
O55 0.0210(10) 0.0246(14) 0.0391(12) 0.0086(10) 0.0128(9) 0.0045(9)
O77 0.0197(10) 0.0364(16) 0.0314(12) -0.0049(10) 0.0055(9) -0.0043(10)
O67 0.0192(10) 0.0342(15) 0.0310(11) -0.0073(10) 0.0073(9) -0.0054(10)
O61 0.0197(9) 0.0187(13) 0.0185(10) -0.0014(8) 0.0055(8) 0.0005(8)
O69 0.0351(13) 0.0246(16) 0.0500(15) 0.0027(11) 0.0208(11) 0.0044(11)
O58 0.0207(10) 0.0267(14) 0.0317(12) 0.0071(9) 0.0078(9) -0.0065(9)
O59 0.0209(11) 0.0368(16) 0.0363(12) 0.0078(10) 0.0152(10) 0.0011(10)
O81 0.0239(11) 0.0277(14) 0.0279(11) 0.0014(9) 0.0075(9) 0.0084(10)
O94 0.0190(10) 0.0302(16) 0.0453(14) 0.0141(11) 0.0061(9) -0.0008(9)
O104 0.0325(12) 0.0335(16) 0.0356(13) 0.0080(11) 0.0139(10) 0.0019(10)
O84 0.0186(9) 0.0226(13) 0.0289(11) 0.0065(9) 0.0105(8) 0.0003(9)
O85 0.0209(11) 0.0316(15) 0.0327(12) 0.0113(10) 0.0115(9) 0.0033(9)
O87 0.0250(10) 0.0156(12) 0.0175(10) -0.0012(8) 0.0057(8) -0.0022(8)
O95 0.0319(12) 0.0217(15) 0.0380(13) 0.0056(10) 0.0128(10) -0.0008(10)
O93 0.0227(11) 0.0350(17) 0.0377(13) 0.0081(11) 0.0014(10) -0.0117(10)
O103 0.0462(15) 0.054(2) 0.0598(18) -0.0118(14) 0.0332(14) -0.0203(14)
C3 0.0293(16) 0.029(2) 0.0192(15) -0.0028(12) 0.0010(12) 0.0126(14)
C2 0.0353(17) 0.018(2) 0.0291(17) 0.0019(13) 0.0037(14) 0.0034(14)
C1 0.0275(15) 0.0174(19) 0.0266(16) 0.0004(12) 0.0062(13) 0.0011(12)
C10 0.0206(14) 0.0173(18) 0.0230(15) -0.0027(12) 0.0054(11) 0.0021(12)
C9 0.0203(14) 0.0162(18) 0.0202(14) -0.0030(11) 0.0084(11) -0.0001(12)
C8 0.0168(13) 0.0168(18) 0.0190(14) -0.0022(11) 0.0070(11) -0.0028(11)
C14 0.0169(13) 0.0166(17) 0.0185(13) -0.0030(11) 0.0070(11) -0.0021(11)
C15 0.0159(13) 0.0189(18) 0.0195(14) -0.0009(11) 0.0038(11) -0.0018(11)
C16 0.0192(14) 0.0196(19) 0.0263(15) 0.0026(12) 0.0092(12) 0.0004(12)
C25 0.0162(13) 0.0190(18) 0.0309(16) -0.0036(13) 0.0077(12) 0.0001(12)
C26 0.0327(17) 0.039(2) 0.0252(17) -0.0030(14) 0.0028(14) -0.0052(15)
C11 0.0230(14) 0.0140(17) 0.0258(15) -0.0019(12) 0.0108(12) -0.0010(12)
C12 0.0187(14) 0.0203(18) 0.0251(14) -0.0038(12) 0.0133(12) -0.0018(12)
C13 0.0163(13) 0.0184(18) 0.0197(14) -0.0027(11) 0.0054(11) -0.0029(11)
C23 0.0206(14) 0.028(2) 0.0202(15) -0.0002(12) 0.0052(12) -0.0052(12)
C17 0.0181(14) 0.0226(19) 0.0180(14) 0.0029(11) 0.0059(11) 0.0018(12)
C24 0.0235(15) 0.023(2) 0.0401(18) 0.0054(14) 0.0127(14) 0.0043(13)
C7 0.0189(14) 0.0184(19) 0.0185(14) -0.0005(11) 0.0114(11) -0.0031(11)
C6 0.0168(13) 0.027(2) 0.0151(13) -0.0029(11) 0.0064(11) -0.0006(12)
C5 0.0205(14) 0.0226(19) 0.0163(13) -0.0037(11) 0.0084(11) 0.0022(12)
C4 0.0232(15) 0.026(2) 0.0231(15) -0.0026(13) 0.0061(12) 0.0077(13)
C19 0.0237(15) 0.027(2) 0.0222(15) -0.0019(12) 0.0006(12) 0.0067(13)
C18 0.0257(16) 0.041(2) 0.0351(18) 0.0039(15) 0.0133(14) 0.0115(15)
C20 0.0177(13) 0.0246(19) 0.0216(14) -0.0039(12) 0.0065(11) -0.0022(12)
C22 0.0231(15) 0.024(2) 0.0362(17) -0.0036(13) 0.0120(13) -0.0067(13)
C21 0.0298(16) 0.021(2) 0.0263(15) -0.0053(13) 0.0034(13) 0.0067(13)
C52 0.0346(17) 0.041(2) 0.0216(16) 0.0082(14) 0.0041(13) -0.0052(16)
C51 0.0173(13) 0.0186(18) 0.0283(16) -0.0017(13) 0.0092(12) 0.0027(12)
C42 0.0212(14) 0.0211(18) 0.0249(15) -0.0008(12) 0.0095(12) 0.0007(12)
C43 0.0191(14) 0.0241(19) 0.0218(14) -0.0025(12) 0.0102(11) 0.0002(12)
C39 0.0185(13) 0.0219(18) 0.0165(14) 0.0020(11) 0.0068(11) -0.0023(12)
C40 0.0185(13) 0.0200(18) 0.0154(13) 0.0025(11) 0.0050(11) -0.0018(11)
C34 0.0169(13) 0.0197(18) 0.0199(14) 0.0033(11) 0.0064(11) -0.0013(11)
C33 0.0197(14) 0.023(2) 0.0256(15) 0.0027(13) 0.0110(12) -0.0006(12)
C32 0.0181(14) 0.033(2) 0.0217(15) 0.0049(13) 0.0107(12) 0.0005(13)
C31 0.0162(13) 0.028(2) 0.0201(14) 0.0018(12) 0.0056(11) 0.0042(12)
C30 0.0169(14) 0.034(2) 0.0242(15) -0.0047(13) 0.0064(12) 0.0031(13)
C29 0.0420(19) 0.036(2) 0.0255(16) 0.0012(14) 0.0135(15) 0.0149(16)
C41 0.0211(14) 0.0226(19) 0.0186(14) 0.0019(12) 0.0072(11) -0.0031(12)
C38 0.0156(13) 0.0234(19) 0.0210(14) 0.0016(12) 0.0061(11) 0.0013(12)
C37 0.0240(15) 0.0176(18) 0.0230(15) 0.0023(12) 0.0089(12) 0.0000(12)
C35 0.0209(14) 0.0210(19) 0.0167(13) 0.0032(11) 0.0057(11) 0.0026(12)
C36 0.0241(15) 0.0225(19) 0.0255(15) 0.0023(13) 0.0116(12) 0.0053(13)
C46 0.0183(14) 0.034(2) 0.0233(15) 0.0006(13) 0.0029(12) -0.0012(13)
C28 0.066(3) 0.016(2) 0.067(3) -0.0032(17) 0.047(2) -0.0018(17)
C27 0.0374(18) 0.020(2) 0.0356(17) -0.0028(13) 0.0202(15) 0.0003(14)
C44 0.0213(16) 0.065(3) 0.053(2) -0.029(2) 0.0047(16) 0.0076(17)
C45 0.0343(17) 0.032(2) 0.0283(17) -0.0032(14) 0.0164(14) -0.0063(15)
C47 0.045(2) 0.036(2) 0.0320(17) 0.0124(15) 0.0204(15) 0.0199(17)
C48 0.0326(16) 0.022(2) 0.0340(17) 0.0028(13) 0.0192(14) -0.0009(14)
C49 0.0303(16) 0.027(2) 0.0182(15) -0.0004(12) 0.0079(12) -0.0042(13)
C50 0.0291(16) 0.026(2) 0.0333(17) -0.0041(14) 0.0131(14) 0.0048(14)
C78 0.056(2) 0.041(3) 0.0270(18) -0.0006(16) 0.0072(16) -0.0184(19)
C77 0.0167(14) 0.027(2) 0.0276(16) -0.0031(13) 0.0065(12) 0.0023(13)
C68 0.0174(14) 0.029(2) 0.0231(15) -0.0042(13) 0.0039(12) 0.0014(13)
C67 0.0173(14) 0.030(2) 0.0194(14) -0.0031(13) 0.0059(11) 0.0004(13)
C66 0.0168(14) 0.0239(19) 0.0199(14) -0.0002(12) 0.0059(11) -0.0004(12)
C60 0.0143(13) 0.0204(18) 0.0198(14) -0.0016(11) 0.0051(11) -0.0013(11)
C59 0.0170(14) 0.0229(19) 0.0204(14) -0.0041(12) 0.0064(11) -0.0041(12)
C58 0.0209(14) 0.0216(18) 0.0198(14) 0.0005(12) 0.0064(11) -0.0034(12)
C57 0.0202(13) 0.0196(18) 0.0155(13) -0.0010(11) 0.0052(11) -0.0006(12)
C56 0.0181(13) 0.0172(18) 0.0234(14) 0.0000(12) 0.0051(11) -0.0031(12)
C55 0.0179(14) 0.0232(19) 0.0194(14) 0.0056(12) 0.0046(11) 0.0029(12)
C61 0.0172(13) 0.0194(19) 0.0172(13) -0.0040(11) 0.0064(11) -0.0007(11)
C63 0.0170(13) 0.0214(18) 0.0205(14) -0.0003(12) 0.0063(11) 0.0000(12)
C64 0.0179(14) 0.0244(19) 0.0210(14) -0.0022(12) 0.0076(11) 0.0008(12)
C74 0.0237(15) 0.035(2) 0.0283(16) 0.0086(14) 0.0069(13) 0.0036(14)
C65 0.0167(13) 0.0259(19) 0.0183(14) 0.0009(12) 0.0056(11) 0.0014(12)
C75 0.0221(15) 0.036(2) 0.0218(15) 0.0015(13) 0.0011(12) 0.0003(13)
C69 0.0214(14) 0.025(2) 0.0229(15) 0.0018(12) 0.0039(12) 0.0055(13)
C62 0.0127(12) 0.0212(18) 0.0181(13) -0.0017(11) 0.0048(11) -0.0007(11)
C53 0.0164(13) 0.0175(17) 0.0199(14) 0.0011(11) 0.0047(11) -0.0014(11)
C54 0.0145(13) 0.0241(19) 0.0232(14) 0.0016(12) 0.0057(11) -0.0033(12)
C70 0.0262(16) 0.022(2) 0.0387(18) -0.0043(14) 0.0111(14) -0.0012(13)
C71 0.0232(14) 0.0229(19) 0.0260(15) 0.0043(13) 0.0073(12) -0.0024(12)
C73 0.0185(14) 0.0250(19) 0.0213(14) 0.0011(12) 0.0079(11) 0.0013(12)
C72 0.0173(13) 0.0243(19) 0.0225(14) -0.0028(12) 0.0047(11) -0.0010(12)
C76 0.0225(15) 0.039(2) 0.0268(16) -0.0010(14) 0.0065(13) 0.0086(14)
C81 0.0225(14) 0.0249(19) 0.0146(13) 0.0007(11) 0.0036(11) 0.0040(13)
C80 0.0178(14) 0.027(2) 0.0324(17) 0.0013(13) 0.0037(12) 0.0012(13)
C79 0.0200(14) 0.0215(19) 0.0232(14) 0.0026(12) 0.0039(12) -0.0005(12)
C88 0.0174(13) 0.0187(18) 0.0219(14) -0.0015(11) 0.0081(11) -0.0012(12)
C87 0.0177(13) 0.0191(18) 0.0165(13) -0.0013(11) 0.0065(11) -0.0021(11)
C86 0.0174(13) 0.0201(18) 0.0168(13) 0.0021(11) 0.0045(11) -0.0045(11)
C92 0.0175(14) 0.0219(19) 0.0205(14) 0.0028(12) 0.0057(11) -0.0050(12)
C93 0.0213(15) 0.031(2) 0.0270(16) 0.0146(14) 0.0063(12) 0.0004(14)
C94 0.0251(16) 0.029(2) 0.0427(19) 0.0123(15) 0.0132(14) 0.0064(14)
C103 0.0251(16) 0.021(2) 0.049(2) -0.0001(15) 0.0157(15) 0.0021(14)
C104 0.051(2) 0.029(2) 0.0351(19) 0.0090(15) 0.0143(16) 0.0071(17)
C82 0.0211(14) 0.0172(18) 0.0216(14) 0.0002(11) 0.0091(11) 0.0018(12)
C97 0.0248(15) 0.027(2) 0.0224(15) 0.0026(12) 0.0075(12) 0.0050(13)
C96 0.0247(15) 0.0193(19) 0.0282(15) 0.0001(12) 0.0098(12) 0.0026(12)
C83 0.0220(14) 0.0155(17) 0.0161(13) -0.0018(11) 0.0078(11) 0.0008(11)
C84 0.0217(14) 0.0174(18) 0.0179(13) -0.0019(11) 0.0081(11) -0.0037(12)
C85 0.0173(14) 0.0191(18) 0.0208(14) -0.0029(11) 0.0078(11) -0.0037(11)
C89 0.0172(13) 0.0257(19) 0.0209(14) 0.0001(12) 0.0066(11) -0.0036(12)
C90 0.0192(14) 0.0215(18) 0.0207(14) -0.0021(12) 0.0061(11) -0.0030(12)
C91 0.0200(14) 0.0209(19) 0.0187(14) 0.0050(11) 0.0058(11) -0.0014(12)
C95 0.0228(14) 0.022(2) 0.0213(14) 0.0088(12) 0.0040(12) 0.0004(13)
C102 0.0294(18) 0.037(3) 0.079(3) 0.024(2) 0.0204(19) 0.0102(17)
C101 0.0244(15) 0.026(2) 0.0231(15) 0.0038(13) 0.0005(12) -0.0052(13)
C100 0.0215(15) 0.031(2) 0.0268(16) 0.0072(13) 0.0058(12) -0.0029(13)
C99 0.0229(14) 0.026(2) 0.0244(15) -0.0005(12) 0.0120(12) 0.0025(13)
C98 0.0254(15) 0.029(2) 0.0186(14) -0.0005(13) 0.0060(12) -0.0042(13)

loop_
_atom_type_symbol
_atom_type_description
_atom_type_scat_dispersion_real
_atom_type_scat_dispersion_imag
_atom_type_scat_source
C C 0.0181 0.0091 'International Tables Vol C Tables 4.2.6.8 and 6.1.1.4'
H H 0.0000 0.0000 'International Tables Vol C Tables 4.2.6.8 and 6.1.1.4'
O O 0.0492 0.0322 'International Tables Vol C Tables 4.2.6.8 and 6.1.1.4'

loop_
_geom_angle_atom_site_label_1
_geom_angle_atom_site_label_2
_geom_angle_atom_site_label_3
_geom_angle
C15 O16 C16 119.1(2)
C25 O26 C26 115.6(2)
C9 O9 C11 60.45(17)
C6 O6 H6 109.5
C51 O52 C52 116.1(3)
C41 O42 C42 118.5(2)
C35 O35 C37 60.50(18)
C32 O32 H32 109.5
C77 O78 C78 116.6(3)
C67 O68 C68 120.3(2)
C61 O61 C63 60.58(19)
C58 O58 H58 109.5
C93 O94 C94 119.0(2)
C103 O104 C104 115.3(3)
C84 O84 H84 109.5
C87 O87 C89 60.55(19)
O3 C3 C2 120.8(3)
O3 C3 C4 121.4(3)
C2 C3 C4 117.6(3)
C3 C2 C1 114.1(3)
C3 C2 H2A 108.7
C1 C2 H2A 108.7
C3 C2 H2B 108.7
C1 C2 H2B 108.7
H2A C2 H2B 107.6
C2 C1 C10 111.6(3)
C2 C1 H1A 109.3
C10 C1 H1A 109.3
C2 C1 H1B 109.3
C10 C1 H1B 109.3
H1A C1 H1B 108.0
C5 C10 C9 111.6(3)
C5 C10 C21 111.3(2)
C9 C10 C21 109.2(2)
C5 C10 C1 105.5(2)
C9 C10 C1 109.5(2)
C21 C10 C1 109.7(3)
O9 C9 C11 60.11(18)
O9 C9 C8 111.9(2)
C11 C9 C8 117.5(3)
O9 C9 C10 115.3(2)
C11 C9 C10 118.9(3)
C8 C9 C10 118.8(2)
C7 C8 C9 104.9(2)
C7 C8 C14 109.7(2)
C9 C8 C14 108.3(2)
C7 C8 C20 108.4(2)
C9 C8 C20 112.0(3)
C14 C8 C20 113.1(2)
C15 C14 C8 117.6(2)
C15 C14 C13 105.6(2)
C8 C14 C13 115.9(2)
C15 C14 H14 105.6
C8 C14 H14 105.6
C13 C14 H14 105.6
O15 C15 O16 118.4(3)
O15 C15 C14 128.3(3)
O16 C15 C14 113.2(2)
O16 C16 C24 106.8(2)
O16 C16 C17 110.7(2)
C24 C16 C17 110.6(3)
O16 C16 C25 107.4(2)
C24 C16 C25 109.1(3)
C17 C16 C25 112.1(3)
O25 C25 O26 126.0(3)
O25 C25 C16 123.5(3)
O26 C25 C16 110.6(3)
O26 C26 H26A 109.5
O26 C26 H26B 109.5
H26A C26 H26B 109.5
O26 C26 H26C 109.5
H26A C26 H26C 109.5
H26B C26 H26C 109.5
O9 C11 C12 118.4(3)
O9 C11 C9 59.44(18)
C12 C11 C9 121.7(3)
O9 C11 H11 115.3
C12 C11 H11 115.3
C9 C11 H11 115.3
C22 C12 C11 118.1(3)
C22 C12 C13 122.9(3)
C11 C12 C13 118.9(3)
C12 C13 C17 111.4(2)
C12 C13 C23 110.7(2)
C17 C13 C23 103.6(2)
C12 C13 C14 112.3(2)
C17 C13 C14 105.2(2)
C23 C13 C14 113.3(2)
C13 C23 H23A 109.5
C13 C23 H23B 109.5
H23A C23 H23B 109.5
C13 C23 H23C 109.5
H23A C23 H23C 109.5
H23B C23 H23C 109.5
O17 C17 C16 120.9(3)
O17 C17 C13 123.6(3)
C16 C17 C13 115.4(2)
C16 C24 H24A 109.5
C16 C24 H24B 109.5
H24A C24 H24B 109.5
C16 C24 H24C 109.5
H24A C24 H24C 109.5
H24B C24 H24C 109.5
O7 C7 C6 119.1(3)
O7 C7 C8 123.6(3)
C6 C7 C8 117.3(3)
C5 C6 O6 122.7(3)
C5 C6 C7 123.6(3)
O6 C6 C7 113.6(3)
C6 C5 C10 121.6(3)
C6 C5 C4 121.4(3)
C10 C5 C4 116.9(3)
C3 C4 C5 112.0(3)
C3 C4 C18 110.7(3)
C5 C4 C18 110.6(3)
C3 C4 C19 103.5(3)
C5 C4 C19 110.1(2)
C18 C4 C19 109.8(3)
C4 C19 H19A 109.5
C4 C19 H19B 109.5
H19A C19 H19B 109.5
C4 C19 H19C 109.5
H19A C19 H19C 109.5
H19B C19 H19C 109.5
C4 C18 H18A 109.5
C4 C18 H18B 109.5
H18A C18 H18B 109.5
C4 C18 H18C 109.5
H18A C18 H18C 109.5
H18B C18 H18C 109.5
C8 C20 H20A 109.5
C8 C20 H20B 109.5
H20A C20 H20B 109.5
C8 C20 H20C 109.5
H20A C20 H20C 109.5
H20B C20 H20C 109.5
C12 C22 H22A 120.0
C12 C22 H22B 120.0
H22A C22 H22B 120.0
C10 C21 H21A 109.5
C10 C21 H21B 109.5
H21A C21 H21B 109.5
C10 C21 H21C 109.5
H21A C21 H21C 109.5
H21B C21 H21C 109.5
O52 C52 H52A 109.5
O52 C52 H52B 109.5
H52A C52 H52B 109.5
O52 C52 H52C 109.5
H52A C52 H52C 109.5
H52B C52 H52C 109.5
O51 C51 O52 125.7(3)
O51 C51 C42 123.3(3)
O52 C51 C42 111.0(3)
O42 C42 C50 106.9(3)
O42 C42 C43 110.6(2)
C50 C42 C43 111.0(3)
O42 C42 C51 109.5(2)
C50 C42 C51 107.9(3)
C43 C42 C51 110.9(3)
O43 C43 C42 120.9(3)
O43 C43 C39 123.4(3)
C42 C43 C39 115.7(2)
C38 C39 C43 112.2(2)
C38 C39 C49 109.9(2)
C43 C39 C49 105.4(2)
C38 C39 C40 112.8(2)
C43 C39 C40 103.2(2)
C49 C39 C40 112.9(2)
C41 C40 C34 117.4(2)
C41 C40 C39 106.5(2)
C34 C40 C39 115.7(3)
C41 C40 H40 105.4
C34 C40 H40 105.4
C39 C40 H40 105.4
C35 C34 C33 104.9(2)
C35 C34 C40 109.5(2)
C33 C34 C40 107.8(2)
C35 C34 C46 111.6(3)
C33 C34 C46 109.8(2)
C40 C34 C46 112.8(2)
O33 C33 C32 119.7(3)
O33 C33 C34 123.7(3)
C32 C33 C34 116.5(3)
C31 C32 O32 122.3(3)
C31 C32 C33 124.3(3)
O32 C32 C33 113.2(3)
C32 C31 C36 121.1(3)
C32 C31 C30 122.2(3)
C36 C31 C30 116.7(3)
C29 C30 C44 111.5(3)
C29 C30 C31 112.7(3)
C44 C30 C31 109.4(3)
C29 C30 C45 102.8(3)
C44 C30 C45 109.1(3)
C31 C30 C45 111.2(3)
O29 C29 C28 120.3(4)
O29 C29 C30 121.8(4)
C28 C29 C30 117.6(3)
O41 C41 O42 118.0(3)
O41 C41 C40 128.1(3)
O42 C41 C40 113.7(2)
C48 C38 C37 117.9(3)
C48 C38 C39 122.8(3)
C37 C38 C39 119.3(3)
O35 C37 C35 59.62(18)
O35 C37 C38 116.4(3)
C35 C37 C38 121.8(3)
O35 C37 H37 115.7
C35 C37 H37 115.7
C38 C37 H37 115.7
O35 C35 C37 59.88(18)
O35 C35 C34 112.5(2)
C37 C35 C34 118.0(3)
O35 C35 C36 115.1(2)
C37 C35 C36 119.1(3)
C34 C35 C36 118.1(2)
C31 C36 C27 105.8(2)
C31 C36 C47 111.6(3)
C27 C36 C47 109.6(3)
C31 C36 C35 111.7(3)
C27 C36 C35 108.8(2)
C47 C36 C35 109.4(2)
C34 C46 H46A 109.5
C34 C46 H46B 109.5
H46A C46 H46B 109.5
C34 C46 H46C 109.5
H46A C46 H46C 109.5
H46B C46 H46C 109.5
C29 C28 C27 115.6(3)
C29 C28 H28A 108.4
C27 C28 H28A 108.4
C29 C28 H28B 108.4
C27 C28 H28B 108.4
H28A C28 H28B 107.4
C28 C27 C36 112.4(3)
C28 C27 H27A 109.1
C36 C27 H27A 109.1
C28 C27 H27B 109.1
C36 C27 H27B 109.1
H27A C27 H27B 107.9
C30 C44 H44A 109.5
C30 C44 H44B 109.5
H44A C44 H44B 109.5
C30 C44 H44C 109.5
H44A C44 H44C 109.5
H44B C44 H44C 109.5
C30 C45 H45A 109.5
C30 C45 H45B 109.5
H45A C45 H45B 109.5
C30 C45 H45C 109.5
H45A C45 H45C 109.5
H45B C45 H45C 109.5
C36 C47 H47A 109.5
C36 C47 H47B 109.5
H47A C47 H47B 109.5
C36 C47 H47C 109.5
H47A C47 H47C 109.5
H47B C47 H47C 109.5
C38 C48 H48A 120.0
C38 C48 H48B 120.0
H48A C48 H48B 120.0
C39 C49 H49A 109.5
C39 C49 H49B 109.5
H49A C49 H49B 109.5
C39 C49 H49C 109.5
H49A C49 H49C 109.5
H49B C49 H49C 109.5
C42 C50 H50A 109.5
C42 C50 H50B 109.5
H50A C50 H50B 109.5
C42 C50 H50C 109.5
H50A C50 H50C 109.5
H50B C50 H50C 109.5
O78 C78 H78A 109.5
O78 C78 H78B 109.5
H78A C78 H78B 109.5
O78 C78 H78C 109.5
H78A C78 H78C 109.5
H78B C78 H78C 109.5
O77 C77 O78 125.7(3)
O77 C77 C68 123.3(3)
O78 C77 C68 111.1(3)
O68 C68 C76 106.4(2)
O68 C68 C69 112.2(3)
C76 C68 C69 108.9(3)
O68 C68 C77 110.2(3)
C76 C68 C77 109.1(3)
C69 C68 C77 109.9(2)
O67 C67 O68 117.8(3)
O67 C67 C66 128.7(3)
O68 C67 C66 113.3(3)
C67 C66 C60 117.6(3)
C67 C66 C65 105.5(2)
C60 C66 C65 115.9(2)
C67 C66 H66 105.6
C60 C66 H66 105.6
C65 C66 H66 105.6
C59 C60 C61 105.4(2)
C59 C60 C66 109.8(2)
C61 C60 C66 108.1(2)
C59 C60 C72 107.6(3)
C61 C60 C72 111.9(2)
C66 C60 C72 113.7(2)
O59 C59 C58 120.2(3)
O59 C59 C60 123.7(3)
C58 C59 C60 116.1(2)
C57 C58 O58 121.6(3)
C57 C58 C59 123.3(3)
O58 C58 C59 114.8(2)
C58 C57 C62 121.9(3)
C58 C57 C56 121.4(3)
C62 C57 C56 116.4(2)
C70 C56 C55 110.7(3)
C70 C56 C57 111.0(2)
C55 C56 C57 112.4(3)
C70 C56 C71 110.2(3)
C55 C56 C71 102.3(2)
C57 C56 C71 109.9(2)
O55 C55 C54 121.2(3)
O55 C55 C56 120.8(3)
C54 C55 C56 117.9(3)
O61 C61 C63 59.93(18)
O61 C61 C62 115.2(2)
C63 C61 C62 118.6(2)
O61 C61 C60 111.8(2)
C63 C61 C60 117.7(2)
C62 C61 C60 118.9(3)
O61 C63 C61 59.49(18)
O61 C63 C64 117.5(2)
C61 C63 C64 122.0(3)
O61 C63 H63 115.4
C61 C63 H63 115.4
C64 C63 H63 115.4
C74 C64 C63 118.9(3)
C74 C64 C65 123.0(3)
C63 C64 C65 118.1(3)
C64 C74 H74A 120.0
C64 C74 H74B 120.0
H74A C74 H74B 120.0
C64 C65 C69 110.4(3)
C64 C65 C75 109.9(2)
C69 C65 C75 105.4(2)
C64 C65 C66 112.8(2)
C69 C65 C66 104.1(2)
C75 C65 C66 113.7(3)
C65 C75 H75A 109.5
C65 C75 H75B 109.5
H75A C75 H75B 109.5
C65 C75 H75C 109.5
H75A C75 H75C 109.5
H75B C75 H75C 109.5
O69 C69 C65 124.9(3)
O69 C69 C68 120.5(3)
C65 C69 C68 114.6(3)
C57 C62 C61 112.6(2)
C57 C62 C73 111.4(3)
C61 C62 C73 108.7(2)
C57 C62 C53 105.1(2)
C61 C62 C53 109.5(2)
C73 C62 C53 109.6(2)
C54 C53 C62 111.5(3)
C54 C53 H53A 109.3
C62 C53 H53A 109.3
C54 C53 H53B 109.3
C62 C53 H53B 109.3
H53A C53 H53B 108.0
C55 C54 C53 114.1(2)
C55 C54 H54A 108.7
C53 C54 H54A 108.7
C55 C54 H54B 108.7
C53 C54 H54B 108.7
H54A C54 H54B 107.6
C56 C70 H70A 109.5
C56 C70 H70B 109.5
H70A C70 H70B 109.5
C56 C70 H70C 109.5
H70A C70 H70C 109.5
H70B C70 H70C 109.5
C56 C71 H71A 109.5
C56 C71 H71B 109.5
H71A C71 H71B 109.5
C56 C71 H71C 109.5
H71A C71 H71C 109.5
H71B C71 H71C 109.5
C62 C73 H73A 109.5
C62 C73 H73B 109.5
H73A C73 H73B 109.5
C62 C73 H73C 109.5
H73A C73 H73C 109.5
H73B C73 H73C 109.5
C60 C72 H72A 109.5
C60 C72 H72B 109.5
H72A C72 H72B 109.5
C60 C72 H72C 109.5
H72A C72 H72C 109.5
H72B C72 H72C 109.5
C68 C76 H76A 109.5
C68 C76 H76B 109.5
H76A C76 H76B 109.5
C68 C76 H76C 109.5
H76A C76 H76C 109.5
H76B C76 H76C 109.5
O81 C81 C80 120.6(3)
O81 C81 C82 120.6(3)
C80 C81 C82 118.5(3)
C81 C80 C79 113.9(3)
C81 C80 H80A 108.8
C79 C80 H80A 108.8
C81 C80 H80B 108.8
C79 C80 H80B 108.8
H80A C80 H80B 107.7
C80 C79 C88 111.9(3)
C80 C79 H79A 109.2
C88 C79 H79A 109.2
C80 C79 H79B 109.2
C88 C79 H79B 109.2
H79A C79 H79B 107.9
C87 C88 C83 111.0(2)
C87 C88 C99 110.0(2)
C83 C88 C99 112.1(3)
C87 C88 C79 109.9(3)
C83 C88 C79 104.8(2)
C99 C88 C79 108.9(2)
O87 C87 C89 60.04(19)
O87 C87 C88 115.7(2)
C89 C87 C88 120.3(2)
O87 C87 C86 111.2(2)
C89 C87 C86 117.0(2)
C88 C87 C86 118.2(3)
C85 C86 C92 107.9(2)
C85 C86 C87 105.1(2)
C92 C86 C87 109.5(3)
C85 C86 C98 109.3(3)
C92 C86 C98 113.5(2)
C87 C86 C98 111.2(2)
C93 C92 C86 116.4(3)
C93 C92 C91 105.2(2)
C86 C92 C91 117.4(2)
C93 C92 H92 105.6
C86 C92 H92 105.6
C91 C92 H92 105.6
O93 C93 O94 117.5(3)
O93 C93 C92 128.9(3)
O94 C93 C92 113.4(3)
O94 C94 C103 105.7(3)
O94 C94 C102 106.5(3)
C103 C94 C102 109.7(3)
O94 C94 C95 110.9(3)
C103 C94 C95 113.9(3)
C102 C94 C95 109.7(3)
O103 C103 O104 125.2(3)
O103 C103 C94 122.2(3)
O104 C103 C94 112.6(3)
O104 C104 H10A 109.5
O104 C104 H10B 109.5
H10A C104 H10B 109.5
O104 C104 H10C 109.5
H10A C104 H10C 109.5
H10B C104 H10C 109.5
C96 C82 C81 110.3(2)
C96 C82 C83 110.1(2)
C81 C82 C83 112.2(2)
C96 C82 C97 110.6(3)
C81 C82 C97 102.0(2)
C83 C82 C97 111.5(2)
C82 C97 H97A 109.5
C82 C97 H97B 109.5
H97A C97 H97B 109.5
C82 C97 H97C 109.5
H97A C97 H97C 109.5
H97B C97 H97C 109.5
C82 C96 H96A 109.5
C82 C96 H96B 109.5
H96A C96 H96B 109.5
C82 C96 H96C 109.5
H96A C96 H96C 109.5
H96B C96 H96C 109.5
C84 C83 C82 121.1(3)
C84 C83 C88 121.6(3)
C82 C83 C88 117.2(2)
C83 C84 O84 122.7(3)
C83 C84 C85 123.4(3)
O84 C84 C85 113.8(2)
O85 C85 C84 119.5(3)
O85 C85 C86 122.5(3)
C84 C85 C86 118.0(2)
O87 C89 C87 59.40(18)
O87 C89 C90 118.1(2)
C87 C89 C90 122.5(3)
O87 C89 H89 115.1
C87 C89 H89 115.1
C90 C89 H89 115.1
C100 C90 C89 118.9(3)
C100 C90 C91 122.5(3)
C89 C90 C91 118.5(3)
C90 C91 C95 111.7(3)
C90 C91 C101 109.8(2)
C95 C91 C101 106.2(2)
C90 C91 C92 112.2(2)
C95 C91 C92 103.6(2)
C101 C91 C92 113.0(3)
O95 C95 C91 124.7(3)
O95 C95 C94 120.8(3)
C91 C95 C94 114.4(3)
C94 C102 H10D 109.5
C94 C102 H10E 109.5
H10D C102 H10E 109.5
C94 C102 H10F 109.5
H10D C102 H10F 109.5
H10E C102 H10F 109.5
C91 C101 H10G 109.5
C91 C101 H10H 109.5
H10G C101 H10H 109.5
C91 C101 H10I 109.5
H10G C101 H10I 109.5
H10H C101 H10I 109.5
C90 C100 H10J 120.0
C90 C100 H10K 120.0
H10J C100 H10K 120.0
C88 C99 H99A 109.5
C88 C99 H99B 109.5
H99A C99 H99B 109.5
C88 C99 H99C 109.5
H99A C99 H99C 109.5
H99B C99 H99C 109.5
C86 C98 H98A 109.5
C86 C98 H98B 109.5
H98A C98 H98B 109.5
C86 C98 H98C 109.5
H98A C98 H98C 109.5
H98B C98 H98C 109.5

loop_
_geom_bond_atom_site_label_1
_geom_bond_atom_site_label_2
_geom_bond_distance
O3 C3 1.214(4)
O16 C15 1.376(4)
O16 C16 1.448(3)
O26 C25 1.321(4)
O26 C26 1.444(4)
O9 C9 1.459(3)
O9 C11 1.469(4)
O17 C17 1.207(4)
O25 C25 1.201(4)
O15 C15 1.196(4)
O7 C7 1.222(4)
O6 C6 1.370(4)
O6 H6 0.8400
O52 C51 1.325(4)
O52 C52 1.444(4)
O29 C29 1.215(4)
O51 C51 1.203(4)
O42 C41 1.365(4)
O42 C42 1.443(4)
O41 C41 1.195(4)
O35 C35 1.456(3)
O35 C37 1.460(4)
O32 C32 1.375(4)
O32 H32 0.8400
O33 C33 1.206(4)
O43 C43 1.210(4)
O78 C77 1.323(4)
O78 C78 1.442(4)
O68 C67 1.373(4)
O68 C68 1.442(4)
O55 C55 1.225(4)
O77 C77 1.204(4)
O67 C67 1.196(4)
O61 C61 1.453(4)
O61 C63 1.460(3)
O69 C69 1.185(4)
O58 C58 1.366(4)
O58 H58 0.8400
O59 C59 1.210(4)
O81 C81 1.217(4)
O94 C93 1.367(4)
O94 C94 1.445(5)
O104 C103 1.317(4)
O104 C104 1.461(4)
O84 C84 1.356(4)
O84 H84 0.8400
O85 C85 1.210(4)
O87 C87 1.452(4)
O87 C89 1.461(3)
O95 C95 1.192(4)
O93 C93 1.197(4)
O103 C103 1.203(4)
C3 C2 1.506(5)
C3 C4 1.530(5)
C2 C1 1.530(4)
C2 H2A 0.9900
C2 H2B 0.9900
C1 C10 1.545(4)
C1 H1A 0.9900
C1 H1B 0.9900
C10 C5 1.526(4)
C10 C9 1.538(4)
C10 C21 1.544(4)
C9 C11 1.474(4)
C9 C8 1.535(4)
C8 C7 1.521(4)
C8 C14 1.543(4)
C8 C20 1.546(4)
C14 C15 1.513(4)
C14 C13 1.566(4)
C14 H14 1.0000
C16 C24 1.523(4)
C16 C17 1.534(5)
C16 C25 1.543(4)
C26 H26A 0.9800
C26 H26B 0.9800
C26 H26C 0.9800
C11 C12 1.473(4)
C11 H11 1.0000
C12 C22 1.325(5)
C12 C13 1.514(5)
C13 C17 1.535(4)
C13 C23 1.564(4)
C23 H23A 0.9800
C23 H23B 0.9800
C23 H23C 0.9800
C24 H24A 0.9800
C24 H24B 0.9800
C24 H24C 0.9800
C7 C6 1.479(4)
C6 C5 1.342(5)
C5 C4 1.532(4)
C4 C18 1.533(4)
C4 C19 1.563(4)
C19 H19A 0.9800
C19 H19B 0.9800
C19 H19C 0.9800
C18 H18A 0.9800
C18 H18B 0.9800
C18 H18C 0.9800
C20 H20A 0.9800
C20 H20B 0.9800
C20 H20C 0.9800
C22 H22A 0.9500
C22 H22B 0.9500
C21 H21A 0.9800
C21 H21B 0.9800
C21 H21C 0.9800
C52 H52A 0.9800
C52 H52B 0.9800
C52 H52C 0.9800
C51 C42 1.538(4)
C42 C50 1.524(4)
C42 C43 1.531(5)
C43 C39 1.543(4)
C39 C38 1.505(5)
C39 C49 1.550(4)
C39 C40 1.571(4)
C40 C41 1.508(5)
C40 C34 1.543(4)
C40 H40 1.0000
C34 C35 1.515(5)
C34 C33 1.533(4)
C34 C46 1.553(4)
C33 C32 1.477(4)
C32 C31 1.328(5)
C31 C36 1.529(4)
C31 C30 1.534(4)
C30 C29 1.518(6)
C30 C44 1.532(5)
C30 C45 1.548(4)
C29 C28 1.494(6)
C38 C48 1.333(5)
C38 C37 1.479(4)
C37 C35 1.469(4)
C37 H37 1.0000
C35 C36 1.552(4)
C36 C27 1.542(5)
C36 C47 1.544(4)
C46 H46A 0.9800
C46 H46B 0.9800
C46 H46C 0.9800
C28 C27 1.527(5)
C28 H28A 0.9900
C28 H28B 0.9900
C27 H27A 0.9900
C27 H27B 0.9900
C44 H44A 0.9800
C44 H44B 0.9800
C44 H44C 0.9800
C45 H45A 0.9800
C45 H45B 0.9800
C45 H45C 0.9800
C47 H47A 0.9800
C47 H47B 0.9800
C47 H47C 0.9800
C48 H48A 0.9500
C48 H48B 0.9500
C49 H49A 0.9800
C49 H49B 0.9800
C49 H49C 0.9800
C50 H50A 0.9800
C50 H50B 0.9800
C50 H50C 0.9800
C78 H78A 0.9800
C78 H78B 0.9800
C78 H78C 0.9800
C77 C68 1.549(4)
C68 C76 1.522(4)
C68 C69 1.546(4)
C67 C66 1.516(4)
C66 C60 1.540(4)
C66 C65 1.570(4)
C66 H66 1.0000
C60 C59 1.531(4)
C60 C61 1.539(4)
C60 C72 1.544(4)
C59 C58 1.490(4)
C58 C57 1.341(4)
C57 C62 1.517(4)
C57 C56 1.535(4)
C56 C70 1.524(5)
C56 C55 1.527(4)
C56 C71 1.552(4)
C55 C54 1.494(5)
C61 C63 1.469(5)
C61 C62 1.531(4)
C63 C64 1.477(4)
C63 H63 1.0000
C64 C74 1.324(5)
C64 C65 1.518(4)
C74 H74A 0.9500
C74 H74B 0.9500
C65 C69 1.545(4)
C65 C75 1.551(4)
C75 H75A 0.9800
C75 H75B 0.9800
C75 H75C 0.9800
C62 C73 1.552(4)
C62 C53 1.555(4)
C53 C54 1.535(4)
C53 H53A 0.9900
C53 H53B 0.9900
C54 H54A 0.9900
C54 H54B 0.9900
C70 H70A 0.9800
C70 H70B 0.9800
C70 H70C 0.9800
C71 H71A 0.9800
C71 H71B 0.9800
C71 H71C 0.9800
C73 H73A 0.9800
C73 H73B 0.9800
C73 H73C 0.9800
C72 H72A 0.9800
C72 H72B 0.9800
C72 H72C 0.9800
C76 H76A 0.9800
C76 H76B 0.9800
C76 H76C 0.9800
C81 C80 1.509(5)
C81 C82 1.531(4)
C80 C79 1.531(4)
C80 H80A 0.9900
C80 H80B 0.9900
C79 C88 1.553(4)
C79 H79A 0.9900
C79 H79B 0.9900
C88 C87 1.525(4)
C88 C83 1.534(4)
C88 C99 1.551(4)
C87 C89 1.468(4)
C87 C86 1.540(4)
C86 C85 1.519(4)
C86 C92 1.532(4)
C86 C98 1.546(4)
C92 C93 1.515(4)
C92 C91 1.562(4)
C92 H92 1.0000
C94 C103 1.519(5)
C94 C102 1.524(5)
C94 C95 1.563(4)
C104 H10A 0.9800
C104 H10B 0.9800
C104 H10C 0.9800
C82 C96 1.523(5)
C82 C83 1.533(4)
C82 C97 1.554(4)
C97 H97A 0.9800
C97 H97B 0.9800
C97 H97C 0.9800
C96 H96A 0.9800
C96 H96B 0.9800
C96 H96C 0.9800
C83 C84 1.346(4)
C84 C85 1.472(4)
C89 C90 1.480(4)
C89 H89 1.0000
C90 C100 1.319(4)
C90 C91 1.525(4)
C91 C95 1.531(5)
C91 C101 1.551(4)
C102 H10D 0.9800
C102 H10E 0.9800
C102 H10F 0.9800
C101 H10G 0.9800
C101 H10H 0.9800
C101 H10I 0.9800
C100 H10J 0.9500
C100 H10K 0.9500
C99 H99A 0.9800
C99 H99B 0.9800
C99 H99C 0.9800
C98 H98A 0.9800
C98 H98B 0.9800
C98 H98C 0.9800

loop_
_geom_hbond_atom_site_label_D
_geom_hbond_atom_site_label_H
_geom_hbond_atom_site_label_A
_geom_hbond_distance_DH
_geom_hbond_distance_HA
_geom_hbond_distance_DA
_geom_hbond_angle_DHA
_geom_hbond_site_symmetry_A
C104 H10C O55 0.98 2.42 3.161(5) 132.5 1_545
C92 H92 O104 1.00 2.43 3.308(4) 146.8 .
C54 H54B O85 0.99 2.37 3.238(4) 146.3 .
C63 H63 O103 1.00 2.57 3.556(4) 168.2 .
C78 H78C O17 0.98 2.65 3.498(4) 145.2 2_646
C50 H50A O51 0.98 2.45 3.245(4) 137.5 2_647
C28 H28B O33 0.99 2.30 3.258(5) 161.8 1_565
C52 H52A O43 0.98 2.59 3.154(4) 116.6 2_647
C24 H24A O26 0.98 2.60 3.250(4) 124.0 2_556
C26 H26C O77 0.98 2.58 3.387(4) 140.2 1_465
C26 H26A O81 0.98 2.53 3.082(4) 115.7 .
C14 H14 O26 1.00 2.65 3.484(3) 141.1 .
C2 H2B O7 0.99 2.46 3.442(4) 170.2 1_545
O84 H84 O85 0.84 2.16 2.634(3) 115.5 .
O84 H84 O55 0.84 2.14 2.912(3) 153.5 .
O58 H58 O77 0.84 2.28 2.903(3) 131.2 1_565
O32 H32 O33 0.84 2.19 2.656(3) 114.6 .
O6 H6 O7 0.84 2.18 2.648(3) 115.4 .
O6 H6 O7 0.84 2.18 2.648(3) 115.4 .
O32 H32 O33 0.84 2.19 2.656(3) 114.6 .
O58 H58 O77 0.84 2.28 2.903(3) 131.2 1_565
O84 H84 O55 0.84 2.14 2.912(3) 153.5 .
O84 H84 O85 0.84 2.16 2.634(3) 115.5 .
C2 H2B O7 0.99 2.46 3.442(4) 170.2 1_545
C14 H14 O26 1.00 2.65 3.484(3) 141.1 .
C26 H26A O81 0.98 2.53 3.082(4) 115.7 .
C26 H26C O77 0.98 2.58 3.387(4) 140.2 1_465
C24 H24A O26 0.98 2.60 3.250(4) 124.0 2_556
C52 H52A O43 0.98 2.59 3.154(4) 116.6 2_647
C28 H28B O33 0.99 2.30 3.258(5) 161.8 1_565
C50 H50A O51 0.98 2.45 3.245(4) 137.5 2_647
C78 H78C O17 0.98 2.65 3.498(4) 145.2 2_646
C63 H63 O103 1.00 2.57 3.556(4) 168.2 .
C54 H54B O85 0.99 2.37 3.238(4) 146.3 .
C92 H92 O104 1.00 2.43 3.308(4) 146.8 .
C104 H10C O55 0.98 2.42 3.161(5) 132.5 1_545

loop_
_geom_torsion_atom_site_label_1
_geom_torsion_atom_site_label_2
_geom_torsion_atom_site_label_3
_geom_torsion_atom_site_label_4
_geom_torsion
O3 C3 C2 C1 -156.5(3)
C4 C3 C2 C1 27.1(4)
C3 C2 C1 C10 27.5(4)
C2 C1 C10 C5 -65.6(3)
C2 C1 C10 C9 174.2(3)
C2 C1 C10 C21 54.4(3)
C11 O9 C9 C8 110.1(3)
C11 O9 C9 C10 -110.2(3)
C5 C10 C9 O9 -101.3(3)
C21 C10 C9 O9 135.3(3)
C1 C10 C9 O9 15.1(4)
C5 C10 C9 C11 -169.7(2)
C21 C10 C9 C11 66.9(3)
C1 C10 C9 C11 -53.2(3)
C5 C10 C9 C8 35.5(3)
C21 C10 C9 C8 -87.9(3)
C1 C10 C9 C8 151.9(3)
O9 C9 C8 C7 84.2(3)
C11 C9 C8 C7 150.9(2)
C10 C9 C8 C7 -54.0(3)
O9 C9 C8 C14 -32.9(3)
C11 C9 C8 C14 33.7(3)
C10 C9 C8 C14 -171.1(2)
O9 C9 C8 C20 -158.3(2)
C11 C9 C8 C20 -91.7(3)
C10 C9 C8 C20 63.5(3)
C7 C8 C14 C15 62.7(3)
C9 C8 C14 C15 176.7(2)
C20 C8 C14 C15 -58.5(3)
C7 C8 C14 C13 -171.1(2)
C9 C8 C14 C13 -57.1(3)
C20 C8 C14 C13 67.7(3)
C16 O16 C15 O15 -179.6(3)
C16 O16 C15 C14 4.9(3)
C8 C14 C15 O15 11.2(4)
C13 C14 C15 O15 -119.9(3)
C8 C14 C15 O16 -173.9(2)
C13 C14 C15 O16 55.0(3)
C15 O16 C16 C24 -169.5(3)
C15 O16 C16 C17 -49.0(3)
C15 O16 C16 C25 73.7(3)
C26 O26 C25 O25 -3.6(4)
C26 O26 C25 C16 175.4(3)
O16 C16 C25 O25 27.3(4)
C24 C16 C25 O25 -88.0(4)
C17 C16 C25 O25 149.1(3)
O16 C16 C25 O26 -151.7(2)
C24 C16 C25 O26 93.0(3)
C17 C16 C25 O26 -29.9(3)
C9 O9 C11 C12 -112.0(3)
C8 C9 C11 O9 -100.6(3)
C10 C9 C11 O9 104.2(3)
O9 C9 C11 C12 106.5(3)
C8 C9 C11 C12 5.9(4)
C10 C9 C11 C12 -149.2(3)
O9 C11 C12 C22 -140.5(3)
C9 C11 C12 C22 149.7(3)
O9 C11 C12 C13 43.6(4)
C9 C11 C12 C13 -26.2(4)
C22 C12 C13 C17 69.9(3)
C11 C12 C13 C17 -114.5(3)
C22 C12 C13 C23 -44.8(4)
C11 C12 C13 C23 130.8(3)
C22 C12 C13 C14 -172.5(3)
C11 C12 C13 C14 3.1(3)
C15 C14 C13 C12 171.1(2)
C8 C14 C13 C12 39.0(3)
C15 C14 C13 C17 -67.6(3)
C8 C14 C13 C17 160.3(2)
C15 C14 C13 C23 44.8(3)
C8 C14 C13 C23 -87.3(3)
O16 C16 C17 O17 -146.6(3)
C24 C16 C17 O17 -28.4(4)
C25 C16 C17 O17 93.6(3)
O16 C16 C17 C13 30.0(3)
C24 C16 C17 C13 148.2(2)
C25 C16 C17 C13 -89.8(3)
C12 C13 C17 O17 -36.4(4)
C23 C13 C17 O17 82.6(3)
C14 C13 C17 O17 -158.3(3)
C12 C13 C17 C16 147.1(2)
C23 C13 C17 C16 -93.9(3)
C14 C13 C17 C16 25.3(3)
C9 C8 C7 O7 -136.4(3)
C14 C8 C7 O7 -20.2(4)
C20 C8 C7 O7 103.7(3)
C9 C8 C7 C6 45.1(3)
C14 C8 C7 C6 161.2(2)
C20 C8 C7 C6 -74.8(3)
O7 C7 C6 C5 160.4(3)
C8 C7 C6 C5 -21.0(4)
O7 C7 C6 O6 -15.7(4)
C8 C7 C6 O6 162.9(2)
O6 C6 C5 C10 174.2(2)
C7 C6 C5 C10 -1.6(4)
O6 C6 C5 C4 -1.3(4)
C7 C6 C5 C4 -177.0(2)
C9 C10 C5 C6 -5.1(4)
C21 C10 C5 C6 117.1(3)
C1 C10 C5 C6 -124.0(3)
C9 C10 C5 C4 170.5(2)
C21 C10 C5 C4 -67.3(3)
C1 C10 C5 C4 51.7(3)
O3 C3 C4 C5 142.7(3)
C2 C3 C4 C5 -40.9(4)
O3 C3 C4 C18 18.7(4)
C2 C3 C4 C18 -164.8(3)
O3 C3 C4 C19 -98.8(3)
C2 C3 C4 C19 77.6(3)
C6 C5 C4 C3 174.7(3)
C10 C5 C4 C3 -0.9(3)
C6 C5 C4 C18 -61.3(4)
C10 C5 C4 C18 123.0(3)
C6 C5 C4 C19 60.2(4)
C10 C5 C4 C19 -115.5(3)
C52 O52 C51 O51 0.4(4)
C52 O52 C51 C42 -179.6(3)
C41 O42 C42 C50 -172.7(2)
C41 O42 C42 C43 -51.8(3)
C41 O42 C42 C51 70.7(3)
O51 C51 C42 O42 -157.2(3)
O52 C51 C42 O42 22.7(3)
O51 C51 C42 C50 86.8(4)
O52 C51 C42 C50 -93.3(3)
O51 C51 C42 C43 -34.9(4)
O52 C51 C42 C43 145.0(2)
O42 C42 C43 O43 -151.4(3)
C50 C42 C43 O43 -33.0(4)
C51 C42 C43 O43 86.9(3)
O42 C42 C43 C39 26.4(3)
C50 C42 C43 C39 144.8(3)
C51 C42 C43 C39 -95.3(3)
O43 C43 C39 C38 -30.7(4)
C42 C43 C39 C38 151.5(2)
O43 C43 C39 C49 88.9(4)
C42 C43 C39 C49 -88.8(3)
O43 C43 C39 C40 -152.5(3)
C42 C43 C39 C40 29.8(3)
C38 C39 C40 C41 169.9(2)
C43 C39 C40 C41 -68.8(3)
C49 C39 C40 C41 44.6(3)
C38 C39 C40 C34 37.5(3)
C43 C39 C40 C34 158.8(2)
C49 C39 C40 C34 -87.8(3)
C41 C40 C34 C35 177.8(2)
C39 C40 C34 C35 -55.1(3)
C41 C40 C34 C33 64.2(3)
C39 C40 C34 C33 -168.7(2)
C41 C40 C34 C46 -57.2(3)
C39 C40 C34 C46 69.9(3)
C35 C34 C33 O33 -131.9(3)
C40 C34 C33 O33 -15.2(4)
C46 C34 C33 O33 108.0(3)
C35 C34 C33 C32 46.3(3)
C40 C34 C33 C32 162.9(3)
C46 C34 C33 C32 -73.9(3)
O33 C33 C32 C31 156.8(3)
C34 C33 C32 C31 -21.4(4)
O33 C33 C32 O32 -19.6(4)
C34 C33 C32 O32 162.2(3)
O32 C32 C31 C36 174.6(3)
C33 C32 C31 C36 -1.4(5)
O32 C32 C31 C30 -2.2(5)
C33 C32 C31 C30 -178.3(3)
C32 C31 C30 C29 170.8(3)
C36 C31 C30 C29 -6.2(4)
C32 C31 C30 C44 -64.5(4)
C36 C31 C30 C44 118.5(3)
C32 C31 C30 C45 56.0(4)
C36 C31 C30 C45 -121.0(3)
C44 C30 C29 O29 24.9(5)
C31 C30 C29 O29 148.4(3)
C45 C30 C29 O29 -91.8(4)
C44 C30 C29 C28 -160.8(3)
C31 C30 C29 C28 -37.3(4)
C45 C30 C29 C28 82.5(4)
C42 O42 C41 O41 -172.7(3)
C42 O42 C41 C40 11.5(3)
C34 C40 C41 O41 7.2(4)
C39 C40 C41 O41 -124.2(3)
C34 C40 C41 O42 -177.6(2)
C39 C40 C41 O42 51.0(3)
C43 C39 C38 C48 67.1(4)
C49 C39 C38 C48 -49.9(4)
C40 C39 C38 C48 -176.8(3)
C43 C39 C38 C37 -114.6(3)
C49 C39 C38 C37 128.4(3)
C40 C39 C38 C37 1.5(4)
C35 O35 C37 C38 -113.0(3)
C48 C38 C37 O35 -135.0(3)
C39 C38 C37 O35 46.7(4)
C48 C38 C37 C35 155.9(3)
C39 C38 C37 C35 -22.4(4)
C37 O35 C35 C34 110.3(3)
C37 O35 C35 C36 -110.5(3)
C38 C37 C35 O35 104.0(3)
O35 C37 C35 C34 -101.0(3)
C38 C37 C35 C34 3.0(4)
O35 C37 C35 C36 103.8(3)
C38 C37 C35 C36 -152.1(3)
C33 C34 C35 O35 82.9(3)
C40 C34 C35 O35 -32.6(3)
C46 C34 C35 O35 -158.2(2)
C33 C34 C35 C37 149.7(3)
C40 C34 C35 C37 34.1(3)
C46 C34 C35 C37 -91.5(3)
C33 C34 C35 C36 -55.0(3)
C40 C34 C35 C36 -170.5(2)
C46 C34 C35 C36 63.9(3)
C32 C31 C36 C27 -123.2(3)
C30 C31 C36 C27 53.8(3)
C32 C31 C36 C47 117.7(3)
C30 C31 C36 C47 -65.3(4)
C32 C31 C36 C35 -5.1(4)
C30 C31 C36 C35 172.0(2)
O35 C35 C36 C31 -100.7(3)
C37 C35 C36 C31 -168.8(2)
C34 C35 C36 C31 36.1(3)
O35 C35 C36 C27 15.7(4)
C37 C35 C36 C27 -52.4(3)
C34 C35 C36 C27 152.5(3)
O35 C35 C36 C47 135.3(3)
C37 C35 C36 C47 67.2(4)
C34 C35 C36 C47 -87.9(3)
O29 C29 C28 C27 -156.5(3)
C30 C29 C28 C27 29.0(5)
C29 C28 C27 C36 22.2(5)
C31 C36 C27 C28 -61.7(3)
C47 C36 C27 C28 58.7(4)
C35 C36 C27 C28 178.2(3)
C78 O78 C77 O77 -3.3(5)
C78 O78 C77 C68 175.9(3)
C67 O68 C68 C76 -164.8(3)
C67 O68 C68 C69 -45.8(4)
C67 O68 C68 C77 77.0(3)
O77 C77 C68 O68 -157.6(3)
O78 C77 C68 O68 23.1(3)
O77 C77 C68 C76 85.8(4)
O78 C77 C68 C76 -93.4(3)
O77 C77 C68 C69 -33.5(4)
O78 C77 C68 C69 147.2(3)
C68 O68 C67 O67 -177.7(3)
C68 O68 C67 C66 6.8(4)
O67 C67 C66 C60 9.1(5)
O68 C67 C66 C60 -175.9(2)
O67 C67 C66 C65 -122.0(3)
O68 C67 C66 C65 53.0(3)
C67 C66 C60 C59 62.4(3)
C65 C66 C60 C59 -171.4(2)
C67 C66 C60 C61 177.0(2)
C65 C66 C60 C61 -56.8(3)
C67 C66 C60 C72 -58.2(3)
C65 C66 C60 C72 68.0(3)
C61 C60 C59 O59 -133.6(3)
C66 C60 C59 O59 -17.4(4)
C72 C60 C59 O59 106.9(3)
C61 C60 C59 C58 46.5(3)
C66 C60 C59 C58 162.7(2)
C72 C60 C59 C58 -73.0(3)
O59 C59 C58 C57 156.3(3)
C60 C59 C58 C57 -23.8(4)
O59 C59 C58 O58 -18.1(4)
C60 C59 C58 O58 161.8(3)
O58 C58 C57 C62 173.2(3)
C59 C58 C57 C62 -0.9(4)
O58 C58 C57 C56 -1.5(4)
C59 C58 C57 C56 -175.6(3)
C58 C57 C56 C70 -63.8(4)
C62 C57 C56 C70 121.3(3)
C58 C57 C56 C55 171.6(3)
C62 C57 C56 C55 -3.4(4)
C58 C57 C56 C71 58.4(4)
C62 C57 C56 C71 -116.6(3)
C70 C56 C55 O55 20.4(4)
C57 C56 C55 O55 145.1(3)
C71 C56 C55 O55 -97.1(3)
C70 C56 C55 C54 -164.4(3)
C57 C56 C55 C54 -39.7(3)
C71 C56 C55 C54 78.1(3)
C63 O61 C61 C62 -109.8(3)
C63 O61 C61 C60 110.3(3)
C59 C60 C61 O61 86.1(3)
C66 C60 C61 O61 -31.4(3)
C72 C60 C61 O61 -157.3(2)
C59 C60 C61 C63 152.5(2)
C66 C60 C61 C63 35.1(3)
C72 C60 C61 C63 -90.8(3)
C59 C60 C61 C62 -52.2(3)
C66 C60 C61 C62 -169.6(2)
C72 C60 C61 C62 64.4(3)
C61 O61 C63 C64 -112.7(3)
C62 C61 C63 O61 104.2(3)
C60 C61 C63 O61 -100.5(3)
O61 C61 C63 C64 105.3(3)
C62 C61 C63 C64 -150.5(3)
C60 C61 C63 C64 4.9(4)
O61 C63 C64 C74 -139.1(3)
C61 C63 C64 C74 151.3(3)
O61 C63 C64 C65 42.8(4)
C61 C63 C64 C65 -26.7(4)
C74 C64 C65 C69 70.9(4)
C63 C64 C65 C69 -111.1(3)
C74 C64 C65 C75 -45.0(4)
C63 C64 C65 C75 133.0(3)
C74 C64 C65 C66 -173.1(3)
C63 C64 C65 C66 4.9(4)
C67 C66 C65 C64 169.6(2)
C60 C66 C65 C64 37.5(4)
C67 C66 C65 C69 -70.8(3)
C60 C66 C65 C69 157.2(2)
C67 C66 C65 C75 43.5(3)
C60 C66 C65 C75 -88.6(3)
C64 C65 C69 O69 -27.6(4)
C75 C65 C69 O69 91.1(4)
C66 C65 C69 O69 -148.9(3)
C64 C65 C69 C68 154.7(2)
C75 C65 C69 C68 -86.6(3)
C66 C65 C69 C68 33.3(3)
O68 C68 C69 O69 -156.7(3)
C76 C68 C69 O69 -39.1(4)
C77 C68 C69 O69 80.3(4)
O68 C68 C69 C65 21.2(3)
C76 C68 C69 C65 138.8(3)
C77 C68 C69 C65 -101.8(3)
C58 C57 C62 C61 -2.5(4)
C56 C57 C62 C61 172.4(2)
C58 C57 C62 C73 119.8(3)
C56 C57 C62 C73 -65.2(3)
C58 C57 C62 C53 -121.6(3)
C56 C57 C62 C53 53.3(3)
O61 C61 C62 C57 -105.3(3)
C63 C61 C62 C57 -173.3(2)
C60 C61 C62 C57 31.6(3)
O61 C61 C62 C73 130.8(2)
C63 C61 C62 C73 62.8(3)
C60 C61 C62 C73 -92.3(3)
O61 C61 C62 C53 11.2(3)
C63 C61 C62 C53 -56.8(3)
C60 C61 C62 C53 148.1(2)
C57 C62 C53 C54 -65.6(3)
C61 C62 C53 C54 173.3(2)
C73 C62 C53 C54 54.2(3)
O55 C55 C54 C53 -157.6(3)
C56 C55 C54 C53 27.2(4)
C62 C53 C54 C55 26.6(3)
O81 C81 C80 C79 -160.9(3)
C82 C81 C80 C79 24.6(4)
C81 C80 C79 C88 29.1(4)
C80 C79 C88 C87 174.8(2)
C80 C79 C88 C83 -65.8(3)
C80 C79 C88 C99 54.3(3)
C89 O87 C87 C88 -111.6(3)
C89 O87 C87 C86 109.8(3)
C83 C88 C87 O87 -97.1(3)
C99 C88 C87 O87 138.3(2)
C79 C88 C87 O87 18.4(3)
C83 C88 C87 C89 -165.9(2)
C99 C88 C87 C89 69.4(3)
C79 C88 C87 C89 -50.5(3)
C83 C88 C87 C86 38.5(3)
C99 C88 C87 C86 -86.2(3)
C79 C88 C87 C86 153.9(2)
O87 C87 C86 C85 81.9(3)
C89 C87 C86 C85 148.1(3)
C88 C87 C86 C85 -55.5(3)
O87 C87 C86 C92 -33.7(3)
C89 C87 C86 C92 32.5(3)
C88 C87 C86 C92 -171.1(2)
O87 C87 C86 C98 -160.0(2)
C89 C87 C86 C98 -93.8(3)
C88 C87 C86 C98 62.6(3)
C85 C86 C92 C93 65.7(3)
C87 C86 C92 C93 179.6(2)
C98 C86 C92 C93 -55.5(3)
C85 C86 C92 C91 -168.4(2)
C87 C86 C92 C91 -54.5(3)
C98 C86 C92 C91 70.4(3)
C94 O94 C93 O93 -175.6(3)
C94 O94 C93 C92 9.4(4)
C86 C92 C93 O93 10.5(5)
C91 C92 C93 O93 -121.3(4)
C86 C92 C93 O94 -175.2(2)
C91 C92 C93 O94 53.0(3)
C93 O94 C94 C103 74.8(3)
C93 O94 C94 C102 -168.5(3)
C93 O94 C94 C95 -49.2(4)
C104 O104 C103 O103 -1.8(5)
C104 O104 C103 C94 177.0(3)
O94 C94 C103 O103 40.8(4)
C102 C94 C103 O103 -73.7(5)
C95 C94 C103 O103 162.9(4)
O94 C94 C103 O104 -138.1(3)
C102 C94 C103 O104 107.4(3)
C95 C94 C103 O104 -16.0(4)
O81 C81 C82 C96 24.3(4)
C80 C81 C82 C96 -161.3(3)
O81 C81 C82 C83 147.4(3)
C80 C81 C82 C83 -38.2(3)
O81 C81 C82 C97 -93.2(3)
C80 C81 C82 C97 81.2(3)
C96 C82 C83 C84 -63.6(3)
C81 C82 C83 C84 173.2(3)
C97 C82 C83 C84 59.5(4)
C96 C82 C83 C88 120.2(3)
C81 C82 C83 C88 -3.0(3)
C97 C82 C83 C88 -116.6(3)
C87 C88 C83 C84 -5.3(4)
C99 C88 C83 C84 118.1(3)
C79 C88 C83 C84 -123.9(3)
C87 C88 C83 C82 170.8(2)
C99 C88 C83 C82 -65.8(3)
C79 C88 C83 C82 52.2(3)
C82 C83 C84 O84 -4.3(4)
C88 C83 C84 O84 171.7(3)
C82 C83 C84 C85 178.0(3)
C88 C83 C84 C85 -6.1(4)
C83 C84 C85 O85 165.7(3)
O84 C84 C85 O85 -12.3(4)
C83 C84 C85 C86 -14.8(4)
O84 C84 C85 C86 167.3(3)
C92 C86 C85 O85 -21.7(4)
C87 C86 C85 O85 -138.4(3)
C98 C86 C85 O85 102.2(3)
C92 C86 C85 C84 158.8(2)
C87 C86 C85 C84 42.1(3)
C98 C86 C85 C84 -77.3(3)
C87 O87 C89 C90 -113.1(3)
C88 C87 C89 O87 104.1(3)
C86 C87 C89 O87 -100.0(3)
O87 C87 C89 C90 105.8(3)
C88 C87 C89 C90 -150.1(3)
C86 C87 C89 C90 5.8(4)
O87 C89 C90 C100 -138.9(3)
C87 C89 C90 C100 151.2(3)
O87 C89 C90 C91 44.0(4)
C87 C89 C90 C91 -25.8(4)
C100 C90 C91 C95 71.6(4)
C89 C90 C91 C95 -111.5(3)
C100 C90 C91 C101 -46.0(4)
C89 C90 C91 C101 131.0(3)
C100 C90 C91 C92 -172.5(3)
C89 C90 C91 C92 4.4(4)
C93 C92 C91 C90 167.3(3)
C86 C92 C91 C90 36.1(4)
C93 C92 C91 C95 -72.0(3)
C86 C92 C91 C95 156.8(2)
C93 C92 C91 C101 42.5(3)
C86 C92 C91 C101 -88.7(3)
C90 C91 C95 O95 -29.7(4)
C101 C91 C95 O95 90.1(3)
C92 C91 C95 O95 -150.7(3)
C90 C91 C95 C94 154.3(3)
C101 C91 C95 C94 -86.0(3)
C92 C91 C95 C94 33.3(3)
O94 C94 C95 O95 -152.9(3)
C103 C94 C95 O95 88.0(4)
C102 C94 C95 O95 -35.4(4)
O94 C94 C95 C91 23.4(3)
C103 C94 C95 C91 -95.8(3)
C102 C94 C95 C91 140.8(3)
